data_4134293
loop_
_publ_author_name
'Gropp, Cornelius'
'Fischer, Stefan'
'Husch, Tamara'
'Trapp, Nils'
'Carreira, Erick M.'
'Diederich, Fran\,cois'

_publ_section_title
;
 Molecular Recognition and Cocrystallization of Methylated and Halogenated
 Fragments of Danicalipin A by Enantiopure Alleno-Acetylenic Cage
 Receptors.
;
_journal_issue 10
_journal_name_full 'Journal of the American Chemical Society'
_journal_page_first 4749
_journal_page_last 4755
_journal_paper_doi 10.1021/jacs.9b13217
_journal_volume 142
_journal_year 2020
_chemical_absolute_configuration ad
_chemical_formula_moiety 'C128 H168 O12, 0.66(C4 H8 Br2 O)'
_chemical_formula_sum 'C130.65 H173.29 Br1.32 O12.66'
_chemical_formula_weight 2051.95
_space_group_crystal_system orthorhombic
_space_group_IT_number 19
_space_group_name_Hall 'P 2ac 2ab'
_space_group_name_H-M_alt 'P 21 21 21'
_atom_sites_solution_hydrogens geom
_atom_sites_solution_primary dual
_audit_creation_date 2017-10-06
_audit_creation_method
;
Olex2 1.2
(compiled 2017.08.10 svn.r3458 for OlexSys, GUI svn.r5381)
;
_cell_angle_alpha 90
_cell_angle_beta 90
_cell_angle_gamma 90
_cell_formula_units_Z 4
_cell_length_a 15.56520(10)
_cell_length_b 18.75780(10)
_cell_length_c 43.9214(3)
_cell_measurement_reflns_used 97110
_cell_measurement_temperature 100.0(1)
_cell_measurement_theta_max 79.2600
_cell_measurement_theta_min 3.4600
_cell_volume 12823.68(14)
_computing_cell_refinement 'CrysAlisPro 1.171.39.31d (Rigaku OD, 2017)'
_computing_data_collection 'CrysAlisPro 1.171.39.31d (Rigaku OD, 2017)'
_computing_data_reduction 'CrysAlisPro 1.171.39.31d (Rigaku OD, 2017)'
_computing_molecular_graphics 'Olex2 (Dolomanov et al., 2009)'
_computing_publication_material 'Olex2 (Dolomanov et al., 2009)'
_computing_structure_refinement 'ShelXL (Sheldrick, 2015)'
_computing_structure_solution 'ShelXT (Sheldrick, 2015)'
_diffrn_ambient_environment N~2~
_diffrn_ambient_temperature 100.0(1)
_diffrn_detector 'CCD plate'
_diffrn_detector_type 'Pilatus 300K'
_diffrn_measured_fraction_theta_full 1.000
_diffrn_measured_fraction_theta_max 0.996
_diffrn_measurement_details
;
List of Runs (angles in degrees, time in seconds):

  # Type    Start    End  Width  t~exp~   \w     \q     \k     \f   Frames
--------------------------------------------------------------------------
  1  \w   -101.00 -15.00   0.50    4.00    --  -49.37 136.00 -47.00  172
  2  \w    -94.00  -3.00   0.50   12.20    --  -70.00  77.00 -60.00  182
  3  \w    -62.00  27.00   0.50    4.00    --  -49.37  19.00 -30.00  178
  4  \w     78.00 116.00   0.50    4.00    --   49.37  77.00-150.00   76
  5  \w     94.00 123.00   0.50   12.20    --  110.00 -19.00-150.00   58
  6  \w     97.00 178.00   0.50   12.20    --  110.00  19.00-120.00  162
  7  \w     94.00 123.00   0.50   12.20    --  110.00 -19.00 -30.00   58
  8  \w     94.00 123.00   0.50   12.20    --  110.00 -19.00   0.00   58
  9  \w     94.00 123.00   0.50   12.20    --  110.00 -19.00  30.00   58
 10  \w     94.00 123.00   0.50   12.20    --  110.00 -19.00  90.00   58
 11  \w     94.00 123.00   0.50   12.20    --  110.00 -19.00 120.00   58
 12  \w     98.00 178.00   0.50   12.20    --  110.00  38.00  60.00  160
 13  \w     86.00 177.00   0.50   12.20    --  110.00  77.00   0.00  182
 14  \w     94.00 178.00   0.50   12.20    --  110.00  57.00  90.00  168
 15  \w     86.00 177.00   0.50   12.20    --  110.00  77.00-150.00  182
 16  \w     94.00 178.00   0.50   12.20    --  110.00  57.00-180.00  168
 17  \w     44.00 134.00   0.50   12.20    --  110.00 -77.00 -60.00  180
 18  \w     39.00 122.00   0.50   12.20    --  110.00-125.00 -60.00  166
 19  \w     40.00 110.00   0.50   12.20    --  110.00 -99.00-180.00  140
 20  \w     40.00 110.00   0.50   12.20    --  110.00 -99.00 -60.00  140
 21  \w     40.00 110.00   0.50   12.20    --  110.00 -99.00  30.00  140
 22  \w     44.00 134.00   0.50   12.20    --  110.00 -77.00 120.00  180
 23  \w     39.00 121.00   0.50   12.20    --  110.00-123.00 150.00  164
 24  \w     38.00  84.00   0.50   12.20    --  110.00 -57.00  30.00   92
 25  \w     40.00 110.00   0.50   12.20    --  110.00 -99.00  90.00  140
 26  \w     38.00  84.00   0.50   12.20    --  110.00 -57.00  90.00   92
 27  \w     38.00  84.00   0.50   12.20    --  110.00 -57.00   0.00   92
 28  \w     38.00  84.00   0.50   12.20    --  110.00 -57.00 -90.00   92
 29  \w     38.00  84.00   0.50   12.20    --  110.00 -57.00-180.00   92
 30  \w     38.00  84.00   0.50   12.20    --  110.00 -57.00 -60.00   92
 31  \w     38.00  84.00   0.50   12.20    --  110.00 -57.00 150.00   92
 32  \w    -94.00  -3.00   0.50   12.20    --  -70.00  77.00 150.00  182
 33  \w   -116.00 -78.00   0.50    4.00    --  -49.37 -77.00  90.00   76
 34  \w   -121.00 -34.00   0.50    4.00    --  -49.37 -57.00 150.00  174
 35  \w   -116.00 -78.00   0.50    4.00    --  -49.37 -77.00 -30.00   76
 36  \w   -116.00 -78.00   0.50    4.00    --  -49.37 -77.00 -60.00   76
 37  \w   -121.00 -34.00   0.50    4.00    --  -49.37 -57.00-120.00  174
 38  \w   -121.00 -34.00   0.50    4.00    --  -49.37 -57.00  60.00  174
 39  \w   -121.00 -74.00   0.50    4.00    --  -49.37 -57.00 -60.00   94
 40  \w   -121.00 -34.00   0.50    4.00    --  -49.37 -57.00 -30.00  174
 41  \w   -140.00 -84.00   0.50   12.20    --  -70.00 -99.00-180.00  112
 42  \w   -137.00 -78.00   0.50   12.20    --  -70.00 -77.00-120.00  118
 43  \w   -137.00 -78.00   0.50   12.20    --  -70.00 -77.00-180.00  118
 44  \w   -137.00 -78.00   0.50   12.20    --  -70.00 -77.00  30.00  118
;
_diffrn_measurement_device 'four-circle diffractometer'
_diffrn_measurement_device_type 'XtaLAB Synergy, Dualflex, Pilatus 300K'
_diffrn_measurement_method '\w scans'
_diffrn_orient_matrix_type 'CrysAlisPro convention (1999,Acta A55,543-557)'
_diffrn_orient_matrix_UB_11 0.0092532000
_diffrn_orient_matrix_UB_12 0.0804952000
_diffrn_orient_matrix_UB_13 0.0061620000
_diffrn_orient_matrix_UB_21 0.0005008000
_diffrn_orient_matrix_UB_22 0.0144441000
_diffrn_orient_matrix_UB_23 -0.0345246000
_diffrn_orient_matrix_UB_31 -0.0985394000
_diffrn_orient_matrix_UB_32 0.0076338000
_diffrn_orient_matrix_UB_33 0.0004095000
_diffrn_radiation_monochromator mirror
_diffrn_radiation_probe x-ray
_diffrn_radiation_type CuK\a
_diffrn_radiation_wavelength 1.54184
_diffrn_reflns_av_R_equivalents 0.0771
_diffrn_reflns_av_unetI/netI 0.0357
_diffrn_reflns_Laue_measured_fraction_full 1.000
_diffrn_reflns_Laue_measured_fraction_max 0.996
_diffrn_reflns_limit_h_max 16
_diffrn_reflns_limit_h_min -19
_diffrn_reflns_limit_k_max 23
_diffrn_reflns_limit_k_min -23
_diffrn_reflns_limit_l_max 55
_diffrn_reflns_limit_l_min -55
_diffrn_reflns_number 265365
_diffrn_reflns_point_group_measured_fraction_full 1.000
_diffrn_reflns_point_group_measured_fraction_max 0.993
_diffrn_reflns_theta_full 67.684
_diffrn_reflns_theta_max 79.852
_diffrn_reflns_theta_min 3.012
_diffrn_source 'micro-focus sealed X-ray tube'
_diffrn_source_type 'PhotonJet (Cu) X-ray Source'
_exptl_absorpt_coefficient_mu 0.977
_exptl_absorpt_correction_T_max 1.000
_exptl_absorpt_correction_T_min 0.801
_exptl_absorpt_correction_type gaussian
_exptl_absorpt_process_details
;
CrysAlisPro 1.171.39.31d (Rigaku Oxford Diffraction, 2017)
Numerical absorption correction based on gaussian integration over
			a multifaceted crystal model
Empirical absorption correction using spherical harmonics,
 implemented in SCALE3 ABSPACK scaling algorithm.
;
_exptl_crystal_colour 'clear colourless'
_exptl_crystal_colour_lustre clear
_exptl_crystal_colour_primary colourless
_exptl_crystal_density_diffrn 1.063
_exptl_crystal_description plank
_exptl_crystal_F_000 4419
_exptl_crystal_size_max 0.14
_exptl_crystal_size_mid 0.067
_exptl_crystal_size_min 0.03
_refine_diff_density_max 3.492
_refine_diff_density_min -0.959
_refine_diff_density_rms 0.098
_refine_ls_abs_structure_details
;
 Flack x determined using 9989 quotients [(I+)-(I-)]/[(I+)+(I-)]
 (Parsons, Flack and Wagner, Acta Cryst. B69 (2013) 249-259).
;
_refine_ls_abs_structure_Flack 0.009(4)
_refine_ls_extinction_method none
_refine_ls_goodness_of_fit_ref 1.022
_refine_ls_hydrogen_treatment constr
_refine_ls_matrix_type full
_refine_ls_number_parameters 1395
_refine_ls_number_reflns 27728
_refine_ls_number_restraints 157
_refine_ls_restrained_S_all 1.025
_refine_ls_R_factor_all 0.0963
_refine_ls_R_factor_gt 0.0890
_refine_ls_shift/su_max 0.001
_refine_ls_shift/su_mean 0.000
_refine_ls_structure_factor_coef Fsqd
_refine_ls_weighting_details 'w=1/[\s^2^(Fo^2^)+(0.1886P)^2^+10.5685P] where P=(Fo^2^+2Fc^2^)/3'
_refine_ls_weighting_scheme calc
_refine_ls_wR_factor_gt 0.2560
_refine_ls_wR_factor_ref 0.2664
_reflns_Friedel_coverage 0.845
_reflns_Friedel_fraction_full 1.000
_reflns_Friedel_fraction_max 0.989
_reflns_number_gt 24701
_reflns_number_total 27728
_reflns_threshold_expression 'I > 2\s(I)'
_cod_data_source_file CCDC-1914837.cif
_cod_data_source_block d160815_44_20
_cod_depositor_comments 'Adding full bibliography for 4134283--4134298.cif.'
_cod_database_code 4134293
_shelx_shelxl_version_number 2016/6
_chemical_oxdiff_formula C132H176Br2O13
_shelx_space_group_comment
;
The symmetry employed for this shelxl refinement is uniquely defined
by the following loop, which should always be used as a source of
symmetry information in preference to the above space-group names.
They are only intended as comments.
;
_reflns_odcompleteness_completeness 99.96
_reflns_odcompleteness_iscentric 1
_reflns_odcompleteness_theta 66.97
_olex2_refinement_description
;
1. Fixed Uiso
 At 1.2 times of:
  All C(H) groups, All C(H,H) groups, All C(H,H,H,H) groups
 At 1.5 times of:
  All C(H,H,H) groups, All O(H) groups
2. Restrained distances
 C5-C4 = C5A-C4A = C4-C3 = C4A-C3A = C3A-C2 = C3-C2 = C2-C1
 1.5 with sigma of 0.01
 H4-O3
 1.9 with sigma of 0.02
 C60-C6 \\sim C6-C5A \\sim C6-C5 \\sim C5A-C4A \\sim C5-C4 \\sim C4-C3 \\sim
C4A-C3A \\sim C3-C2 \\sim C3A-C2
 \\sim C2-C1
 with sigma of 0.02
3. Rigid bond restraints
 C1, C2, C6, C3, C4, C5, C3A, C4A, C5A
 with sigma for 1-2 distances of 0.01 and sigma for 1-3 distances of 0.01
4. Uiso/Uaniso restraints and constraints
Uanis(C4) \\sim Ueq, Uanis(C4A) \\sim Ueq, Uanis(C3) \\sim Ueq, Uanis(C3A)
\\sim Ueq, Uanis(C2) \\sim Ueq, Uanis(C1) \\sim Ueq: with sigma of 0.02 and
sigma for terminal atoms of 0.04
5. Rigid body (RIGU) restrains
 C1, C2, C6, C3, C4, C5, C3A, C4A, C5A
 with sigma for 1-2 distances of 0.004 and sigma for 1-3 distances of 0.004
6. Others
 Sof(Br1B)=Sof(Br2B)=Sof(O1B)=Sof(H1BA)=Sof(C1B)=Sof(H1BB)=Sof(H1BC)=Sof(C2B)=
 Sof(H2B)=Sof(C3B)=Sof(H3BA)=Sof(C4B)=Sof(H4BA)=Sof(H4BB)=Sof(H4BC)=FVAR(1)
 Sof(H2BC)=Sof(H2BD)=Sof(H6BC)=Sof(H6BD)=Sof(C3A)=Sof(H3AA)=Sof(H3AB)=Sof(C4A)=
 Sof(H4AA)=Sof(H4AB)=Sof(C5A)=Sof(H5AA)=Sof(H5AB)=1-FVAR(2)
 Sof(H2AA)=Sof(H2AB)=Sof(H6AA)=Sof(H6AB)=Sof(C3)=Sof(H3A)=Sof(H3B)=Sof(C4)=
 Sof(H4A)=Sof(H4B)=Sof(C5)=Sof(H5A)=Sof(H5B)=FVAR(2)
7.a Ternary CH refined with riding coordinates:
 C34(H34), C43(H43), C60(H60), C64(H64), C2B(H2B), C3B(H3BA)
7.b Secondary CH2 refined with riding coordinates:
 C2(H2AA,H2AB), C2(H2BC,H2BD), C6(H6AA,H6AB), C6(H6BC,H6BD), C8(H8A,H8B),
 C9(H9A,H9B), C10(H10A,H10B), C11(H11A,H11B), C12(H12A,H12B), C14(H14A,H14B),
 C15(H15A,H15B), C16(H16A,H16B), C17(H17A,H17B), C18(H18A,H18B), C20(H20A,H20B),
  C21(H21A,H21B), C22(H22A,H22B), C23(H23A,H23B), C24(H24A,H24B), C57(H57A,
 H57B), C63(H63A,H63B), C71(H71A,H71B), C75(H75A,H75B), C3(H3A,H3B), C4(H4A,
 H4B), C5(H5A,H5B), C3A(H3AA,H3AB), C4A(H4AA,H4AB), C5A(H5AA,H5AB), C1B(H1BB,
 H1BC)
7.c Aromatic/amide H refined with riding coordinates:
 C27(H27), C28(H28), C42(H42), C49(H49)
7.d Idealised Me refined as rotating group:
 C1(H1A,H1B,H1C), C7(H7A,H7B,H7C), C13(H13A,H13B,H13C), C19(H19A,H19B,H19C),
 C90(H90A,H90B,H90C), C91(H91A,H91B,H91C), C93(H93A,H93B,H93C), C97(H97A,H97B,
 H97C), C98(H98A,H98B,H98C), C99(H99A,H99B,H99C), C102(H10C,H10D,H10E),
 C103(H10F,H10G,H10H), C104(H10I,H10J,H10K), C105(H10L,H10M,H10N), C106(H10O,
 H10P,H10Q), C107(H10R,H10S,H10T), C108(H10U,H10V,H10W), C109(H10X,H10Y,H),
 C111(H11C,H11D,H11E), C112(H11F,H11G,H11H), C113(H11I,H11J,H11K), C114(H11L,
 H11M,H11N), C115(H11O,H11P,H11Q), C116(H11R,H11S,H11T), C117(H11U,H11V,H11W),
 C118(H11X,H11Y,HA), C119(H11Z,HB,HC), C120(H12C,H12D,H12E), C121(H12F,H12G,
 H12H), C122(H12I,H12J,H12K), C123(H12L,H12M,H12N), C124(H12O,H12P,H12Q),
 C125(H12R,H12S,H12T), C126(H12U,H12V,H12W), C127(H12X,H12Y,HD), C128(H12Z,HE,
 HF), C4B(H4BA,H4BB,H4BC)
7.e Idealised tetrahedral OH refined as rotating group:
 O1(H1), O2(H2), O3(H3), O4(H4), O1B(H1BA)
;
_olex2_date_sample_data_collection 2017-10-02
_olex2_date_sample_submission 2017-10-02
_olex2_submission_original_sample_id d160815_44_20
_olex2_submission_special_instructions 'No special instructions were received'
_oxdiff_exptl_absorpt_empirical_details
;
Empirical correction (ABSPACK) includes:
- Absorption correction using spherical harmonics
- Frame scaling
- Detector area scaling
;
_oxdiff_exptl_absorpt_empirical_full_max 1.485
_oxdiff_exptl_absorpt_empirical_full_min 0.804

loop_
_space_group_symop_operation_xyz
'x, y, z'
'-x+1/2, -y, z+1/2'
'-x, y+1/2, -z+1/2'
'x+1/2, -y+1/2, -z'

loop_
_atom_site_label
_atom_site_type_symbol
_atom_site_fract_x
_atom_site_fract_y
_atom_site_fract_z
_atom_site_U_iso_or_equiv
_atom_site_adp_type
_atom_site_occupancy
_atom_site_site_symmetry_order
_atom_site_calc_flag
_atom_site_refinement_flags_posn
_atom_site_refinement_flags_adp
_atom_site_refinement_flags_occupancy
_atom_site_disorder_assembly
_atom_site_disorder_group
O1 O 0.2072(4) 0.6451(4) 0.43261(15) 0.0724(16) Uani 1 1 d . . . . .
H1 H 0.214150 0.610424 0.443678 0.109 Uiso 1 1 calc GR . . . .
O2 O 0.1617(4) 0.4481(3) 0.45754(15) 0.0693(14) Uani 1 1 d . . . . .
H2 H 0.148578 0.476050 0.443959 0.104 Uiso 1 1 calc GR . . . .
O3 O 0.3227(4) 0.4578(3) 0.4802(2) 0.081(2) Uani 1 1 d D . . . .
H3 H 0.283072 0.439372 0.470772 0.122 Uiso 1 1 calc GR . . . .
O4 O 0.3301(4) 0.6046(3) 0.47449(14) 0.0624(13) Uani 1 1 d . . . . .
H4 H 0.342376 0.563695 0.479475 0.094 Uiso 1 1 calc DGR . . . .
O5 O 0.5729(2) 0.32423(19) 0.33363(8) 0.0325(7) Uani 1 1 d . . . . .
O6 O 0.6719(2) 0.41262(19) 0.34826(8) 0.0314(7) Uani 1 1 d . . . . .
O7 O 0.6634(2) 0.66648(19) 0.34806(8) 0.0331(7) Uani 1 1 d . . . . .
O8 O 0.5614(3) 0.75105(19) 0.33264(9) 0.0355(8) Uani 1 1 d . . . . .
O9 O 0.2814(3) 0.74855(19) 0.28911(10) 0.0392(8) Uani 1 1 d . . . . .
O10 O 0.1834(3) 0.6610(2) 0.27292(10) 0.0397(9) Uani 1 1 d . . . . .
O11 O 0.1900(2) 0.40666(19) 0.27547(9) 0.0342(8) Uani 1 1 d . . . . .
O12 O 0.2908(2) 0.32217(18) 0.29164(9) 0.0325(7) Uani 1 1 d . . . . .
C1 C 0.1549(8) 0.7424(9) 0.0945(2) 0.117(5) Uani 1 1 d D U . . .
H1A H 0.182504 0.763115 0.077083 0.175 Uiso 1 1 calc GR . . . .
H1B H 0.104692 0.769673 0.099571 0.175 Uiso 1 1 calc GR . . . .
H1C H 0.138442 0.694240 0.089924 0.175 Uiso 1 1 calc GR . . . .
C2 C 0.2161(8) 0.7426(7) 0.1211(2) 0.108(4) Uani 1 1 d D U . . .
H2AA H 0.260723 0.777852 0.117798 0.130 Uiso 0.497(15) 1 calc R . P A 1
H2AB H 0.185477 0.754994 0.139587 0.130 Uiso 0.497(15) 1 calc R . P A 1
H2BC H 0.268731 0.719415 0.114645 0.130 Uiso 0.503(15) 1 calc R . P A 2
H2BD H 0.230238 0.791809 0.125668 0.130 Uiso 0.503(15) 1 calc R . P A 2
C6 C 0.3739(5) 0.6716(3) 0.20448(13) 0.0510(15) Uani 1 1 d D U . . .
H6AA H 0.409319 0.629819 0.201200 0.061 Uiso 0.497(15) 1 calc R . P A 1
H6AB H 0.408549 0.713941 0.201274 0.061 Uiso 0.497(15) 1 calc R . P A 1
H6BC H 0.421367 0.638182 0.204522 0.061 Uiso 0.503(15) 1 calc R . P A 2
H6BD H 0.398332 0.718591 0.201239 0.061 Uiso 0.503(15) 1 calc R . P A 2
C7 C 0.1629(11) 0.4853(14) 0.0989(3) 0.172(10) Uani 1 1 d . . . . .
H7A H 0.185654 0.460954 0.081411 0.259 Uiso 1 1 calc GR . . . .
H7B H 0.151017 0.534018 0.093642 0.259 Uiso 1 1 calc GR . . . .
H7C H 0.110721 0.462411 0.105252 0.259 Uiso 1 1 calc GR . . . .
C8 C 0.2290(9) 0.4829(11) 0.1250(3) 0.127(6) Uani 1 1 d . . . . .
H8A H 0.262936 0.526256 0.124464 0.153 Uiso 1 1 calc R . . . .
H8B H 0.198411 0.481998 0.144232 0.153 Uiso 1 1 calc R . . . .
C9 C 0.2872(6) 0.4215(4) 0.12380(16) 0.0595(18) Uani 1 1 d . . . . .
H9A H 0.318269 0.422635 0.104654 0.071 Uiso 1 1 calc R . . . .
H9B H 0.253330 0.378135 0.124167 0.071 Uiso 1 1 calc R . . . .
C10 C 0.3508(5) 0.4192(4) 0.14940(14) 0.0508(15) Uani 1 1 d . . . . .
H10A H 0.382114 0.463897 0.149678 0.061 Uiso 1 1 calc R . . . .
H10B H 0.391930 0.381564 0.145247 0.061 Uiso 1 1 calc R . . . .
C11 C 0.3128(4) 0.4067(3) 0.18101(13) 0.0429(12) Uani 1 1 d . . . . .
H11A H 0.275288 0.446328 0.186043 0.051 Uiso 1 1 calc R . . . .
H11B H 0.277980 0.363848 0.180524 0.051 Uiso 1 1 calc R . . . .
C12 C 0.3802(4) 0.3991(3) 0.20585(12) 0.0356(10) Uani 1 1 d . . . . .
H12A H 0.420599 0.438316 0.204336 0.043 Uiso 1 1 calc R . . . .
H12B H 0.411691 0.355136 0.202729 0.043 Uiso 1 1 calc R . . . .
C13 C 1.0581(6) 0.4812(8) 0.2004(3) 0.090(3) Uani 1 1 d . . . . .
H13A H 1.085766 0.485605 0.180945 0.135 Uiso 1 1 calc GR . . . .
H13B H 1.084646 0.443425 0.211756 0.135 Uiso 1 1 calc GR . . . .
H13C H 1.063523 0.525137 0.211388 0.135 Uiso 1 1 calc GR . . . .
C14 C 0.9639(4) 0.4643(5) 0.19574(17) 0.0588(17) Uani 1 1 d . . . . .
H14A H 0.935848 0.505353 0.186738 0.071 Uiso 1 1 calc R . . . .
H14B H 0.958827 0.424923 0.181530 0.071 Uiso 1 1 calc R . . . .
C15 C 0.9184(4) 0.4450(4) 0.22491(17) 0.0539(16) Uani 1 1 d . . . . .
H15A H 0.924566 0.484380 0.239052 0.065 Uiso 1 1 calc R . . . .
H15B H 0.947216 0.404095 0.233797 0.065 Uiso 1 1 calc R . . . .
C16 C 0.8222(4) 0.4274(3) 0.22185(14) 0.0433(13) Uani 1 1 d . . . . .
H16A H 0.793680 0.465847 0.211088 0.052 Uiso 1 1 calc R . . . .
H16B H 0.815646 0.384309 0.209846 0.052 Uiso 1 1 calc R . . . .
C17 C 0.7793(3) 0.4169(3) 0.25243(13) 0.0390(11) Uani 1 1 d . . . . .
H17A H 0.790501 0.458557 0.264881 0.047 Uiso 1 1 calc R . . . .
H17B H 0.805796 0.376330 0.262422 0.047 Uiso 1 1 calc R . . . .
C18 C 0.6820(3) 0.4046(3) 0.25129(12) 0.0331(10) Uani 1 1 d . . . . .
H18A H 0.670128 0.359810 0.241077 0.040 Uiso 1 1 calc R . . . .
H18B H 0.655104 0.442506 0.239681 0.040 Uiso 1 1 calc R . . . .
C19 C 1.0433(5) 0.7408(6) 0.2205(2) 0.075(2) Uani 1 1 d . . . . .
H19A H 1.059399 0.728427 0.200045 0.112 Uiso 1 1 calc GR . . . .
H19B H 1.069986 0.708347 0.234488 0.112 Uiso 1 1 calc GR . . . .
H19C H 1.061865 0.788523 0.224833 0.112 Uiso 1 1 calc GR . . . .
C20 C 0.9448(5) 0.7361(4) 0.22378(19) 0.0565(17) Uani 1 1 d . . . . .
H20A H 0.928800 0.752722 0.243912 0.068 Uiso 1 1 calc R . . . .
H20B H 0.918442 0.767795 0.209032 0.068 Uiso 1 1 calc R . . . .
C21 C 0.9092(5) 0.6619(4) 0.21926(16) 0.0517(15) Uani 1 1 d . . . . .
H21A H 0.931328 0.631298 0.235238 0.062 Uiso 1 1 calc R . . . .
H21B H 0.929998 0.643520 0.199976 0.062 Uiso 1 1 calc R . . . .
C22 C 0.8122(4) 0.6580(3) 0.21947(14) 0.0428(12) Uani 1 1 d . . . . .
H22A H 0.794629 0.611616 0.211971 0.051 Uiso 1 1 calc R . . . .
H22B H 0.789708 0.693699 0.205620 0.051 Uiso 1 1 calc R . . . .
C23 C 0.7727(4) 0.6698(3) 0.25114(14) 0.0424(12) Uani 1 1 d . . . . .
H23A H 0.789989 0.630991 0.264370 0.051 Uiso 1 1 calc R . . . .
H23B H 0.795530 0.713626 0.259622 0.051 Uiso 1 1 calc R . . . .
C24 C 0.6756(4) 0.6742(3) 0.25090(13) 0.0386(11) Uani 1 1 d . . . . .
H24A H 0.652878 0.634007 0.239591 0.046 Uiso 1 1 calc R . . . .
H24B H 0.658363 0.717404 0.240394 0.046 Uiso 1 1 calc R . . . .
C25 C 0.5500(3) 0.3802(2) 0.28455(12) 0.0291(9) Uani 1 1 d . . . . .
C26 C 0.5181(3) 0.3456(3) 0.31029(12) 0.0297(9) Uani 1 1 d . . . . .
C27 C 0.4917(3) 0.3961(3) 0.26129(11) 0.0297(9) Uani 1 1 d . . . . .
H27 H 0.511920 0.419143 0.243973 0.036 Uiso 1 1 calc R . . . .
C28 C 0.6434(3) 0.5387(3) 0.28530(11) 0.0283(9) Uani 1 1 d . . . . .
H28 H 0.635248 0.538339 0.264320 0.034 Uiso 1 1 calc R . . . .
C29 C 0.6877(3) 0.5405(3) 0.44023(11) 0.0319(9) Uani 1 1 d . . . . .
C30 C 0.6505(3) 0.4735(3) 0.30036(11) 0.0280(9) Uani 1 1 d . . . . .
C31 C 0.6816(3) 0.5395(3) 0.40758(11) 0.0306(9) Uani 1 1 d . . . . .
C32 C 0.6478(3) 0.6045(3) 0.30011(11) 0.0306(9) Uani 1 1 d . . . . .
C33 C 0.3517(4) 0.2188(3) 0.38805(13) 0.0351(10) Uani 1 1 d . . . . .
C34 C 0.6436(3) 0.4028(3) 0.28351(11) 0.0309(10) Uani 1 1 d . . . . .
H34 H 0.676412 0.367569 0.295208 0.037 Uiso 1 1 calc R . . . .
C35 C 0.6617(3) 0.4754(2) 0.33184(11) 0.0288(9) Uani 1 1 d . . . . .
C36 C 0.6573(3) 0.6032(3) 0.33150(11) 0.0296(9) Uani 1 1 d . . . . .
C37 C 0.2245(3) 0.5983(3) 0.26434(12) 0.0336(10) Uani 1 1 d . . . . .
C38 C 0.2275(3) 0.4697(3) 0.26526(12) 0.0315(10) Uani 1 1 d . . . . .
C39 C 0.4047(3) 0.3790(2) 0.26286(12) 0.0298(9) Uani 1 1 d . . . . .
C40 C 0.3760(3) 0.3442(2) 0.28899(11) 0.0287(9) Uani 1 1 d . . . . .
C41 C 0.2960(3) 0.5998(3) 0.24529(13) 0.0350(11) Uani 1 1 d . . . . .
C42 C 0.4856(4) 0.6767(3) 0.26034(12) 0.0342(11) Uani 1 1 d . . . . .
H42 H 0.507156 0.653453 0.243257 0.041 Uiso 1 1 calc R . . . .
C43 C 0.3405(3) 0.3987(3) 0.23794(12) 0.0313(10) Uani 1 1 d . . . . .
H43 H 0.295424 0.362197 0.238067 0.038 Uiso 1 1 calc R . . . .
C44 C 0.5079(4) 0.7279(3) 0.30933(12) 0.0331(10) Uani 1 1 d . . . . .
C45 C 0.2720(4) 0.2243(3) 0.39719(13) 0.0369(11) Uani 1 1 d . . . . .
C46 C 0.2986(3) 0.4688(3) 0.24658(11) 0.0321(10) Uani 1 1 d . . . . .
C47 C 0.6573(3) 0.4856(3) 0.45543(12) 0.0350(10) Uani 1 1 d . . . . .
C48 C 0.6648(3) 0.5395(3) 0.34792(11) 0.0286(9) Uani 1 1 d . . . . .
C49 C 0.3326(3) 0.5345(3) 0.23695(11) 0.0315(9) Uani 1 1 d . . . . .
H49 H 0.381113 0.534567 0.224588 0.038 Uiso 1 1 calc R . . . .
C50 C 0.4316(3) 0.3263(2) 0.31278(12) 0.0307(10) Uani 1 1 d . . . . .
C51 C 0.3881(4) 0.7800(3) 0.33785(14) 0.0398(12) Uani 1 1 d . . . . .
C52 C 0.3972(4) 0.6930(3) 0.26151(12) 0.0357(11) Uani 1 1 d . . . . .
C53 C 0.4007(4) 0.7709(3) 0.45806(14) 0.0407(12) Uani 1 1 d . . . . .
C54 C 0.1892(3) 0.5341(3) 0.27452(12) 0.0346(10) Uani 1 1 d . . . . .
C55 C 0.6740(3) 0.5401(3) 0.38026(11) 0.0284(9) Uani 1 1 d . . . . .
C56 C 0.4021(3) 0.2883(3) 0.33886(13) 0.0331(10) Uani 1 1 d . . . . .
C57 C 0.5946(3) 0.3767(3) 0.35551(12) 0.0309(10) Uani 1 1 d . . . . .
H57A H 0.548328 0.411247 0.356834 0.037 Uiso 1 1 calc R . . . .
H57B H 0.600503 0.354272 0.375293 0.037 Uiso 1 1 calc R . . . .
C58 C 0.4148(4) 0.8301(3) 0.43739(13) 0.0370(11) Uani 1 1 d . . . . .
C59 C 0.5413(4) 0.6940(3) 0.28378(12) 0.0325(10) Uani 1 1 d . . . . .
C60 C 0.3359(4) 0.6713(3) 0.23617(12) 0.0386(12) Uani 1 1 d D . . . .
H60 H 0.289188 0.706280 0.236159 0.046 Uiso 1 1 calc R . . . .
C61 C 0.3296(4) 0.8458(3) 0.38671(14) 0.0391(12) Uani 1 1 d . . . . .
C62 C 0.4210(4) 0.7450(3) 0.31157(13) 0.0352(11) Uani 1 1 d . . . . .
C63 C 0.2305(3) 0.3744(3) 0.30057(13) 0.0362(11) Uani 1 1 d . . . . .
H63A H 0.187326 0.352401 0.313437 0.043 Uiso 1 1 calc R . . . .
H63B H 0.259495 0.410694 0.312471 0.043 Uiso 1 1 calc R . . . .
C64 C 0.6360(3) 0.6743(3) 0.28305(12) 0.0320(10) Uani 1 1 d . . . . .
H64 H 0.666466 0.710949 0.294740 0.038 Uiso 1 1 calc R . . . .
C65 C 0.7300(3) 0.6050(3) 0.45533(13) 0.0375(11) Uani 1 1 d . . . . .
C66 C 0.4201(4) 0.1732(3) 0.40373(14) 0.0386(11) Uani 1 1 d . . . . .
C67 C 0.1890(4) 0.2290(3) 0.40342(13) 0.0373(11) Uani 1 1 d . . . . .
C68 C 0.3630(4) 0.8087(3) 0.36050(14) 0.0404(12) Uani 1 1 d . . . . .
C69 C 0.6296(4) 0.4288(3) 0.46994(12) 0.0370(11) Uani 1 1 d . . . . .
C70 C -0.0207(4) 0.6649(3) 0.36500(14) 0.0416(12) Uani 1 1 d . . . . .
C71 C 0.5844(4) 0.7003(3) 0.35490(12) 0.0355(11) Uani 1 1 d . . . . .
H71A H 0.539604 0.664595 0.356354 0.043 Uiso 1 1 calc R . . . .
H71B H 0.588989 0.723781 0.374517 0.043 Uiso 1 1 calc R . . . .
C72 C 0.1186(3) 0.5343(3) 0.29512(13) 0.0359(10) Uani 1 1 d . . . . .
C73 C 0.0628(3) 0.5373(3) 0.31443(13) 0.0378(11) Uani 1 1 d . . . . .
C74 C -0.0003(3) 0.5412(4) 0.33782(13) 0.0408(12) Uani 1 1 d . . . . .
C75 C 0.2196(4) 0.6969(3) 0.29808(14) 0.0387(11) Uani 1 1 d . . . . .
H75A H 0.246780 0.662374 0.311409 0.046 Uiso 1 1 calc R . . . .
H75B H 0.174245 0.720222 0.309473 0.046 Uiso 1 1 calc R . . . .
C76 C 0.3914(4) 0.7196(3) 0.47368(14) 0.0425(12) Uani 1 1 d . . . . .
C77 C 0.2517(4) 0.8952(3) 0.38166(15) 0.0423(12) Uani 1 1 d . . . . .
C78 C -0.0526(4) 0.4749(4) 0.34562(15) 0.0450(13) Uani 1 1 d . . . . .
C79 C 0.3811(4) 0.6546(3) 0.49223(14) 0.0430(12) Uani 1 1 d . . . . .
C80 C 0.3777(4) 0.2576(3) 0.36141(13) 0.0356(10) Uani 1 1 d . . . . .
C81 C -0.0120(3) 0.6041(4) 0.35103(14) 0.0419(12) Uani 1 1 d . . . . .
C82 C 0.3656(4) 0.7271(3) 0.28715(13) 0.0356(11) Uani 1 1 d . . . . .
C83 C 0.3695(4) 0.8370(3) 0.41276(13) 0.0398(11) Uani 1 1 d . . . . .
C84 C 0.6888(4) 0.3657(3) 0.47789(14) 0.0426(12) Uani 1 1 d . . . . .
C85 C 0.0307(4) 0.6766(4) 0.39165(15) 0.0457(13) Uani 1 1 d . . . . .
C86 C 0.1227(4) 0.1794(3) 0.38857(13) 0.0410(12) Uani 1 1 d . . . . .
C87 C 0.4858(4) 0.8843(3) 0.44599(13) 0.0370(11) Uani 1 1 d . . . . .
C88 C 0.5405(4) 0.4233(3) 0.47830(13) 0.0408(12) Uani 1 1 d . . . . .
C89 C 0.1584(4) 0.2836(3) 0.42375(13) 0.0394(11) Uani 1 1 d . . . . .
C90 C 0.3829(5) 0.1357(4) 0.43143(15) 0.0489(14) Uani 1 1 d . . . . .
H90A H 0.374353 0.169669 0.447490 0.073 Uiso 1 1 calc GR . . . .
H90B H 0.421963 0.099343 0.438150 0.073 Uiso 1 1 calc GR . . . .
H90C H 0.328838 0.114327 0.426155 0.073 Uiso 1 1 calc GR . . . .
C91 C 0.7216(4) 0.5994(4) 0.49006(14) 0.0467(14) Uani 1 1 d . . . . .
H91A H 0.662209 0.594115 0.495436 0.070 Uiso 1 1 calc GR . . . .
H91B H 0.744125 0.641889 0.499300 0.070 Uiso 1 1 calc GR . . . .
H91C H 0.753371 0.558817 0.497169 0.070 Uiso 1 1 calc GR . . . .
C92 C -0.0842(4) 0.7233(3) 0.35442(16) 0.0451(13) Uani 1 1 d . . . . .
C93 C 0.1674(5) 0.1234(4) 0.36902(17) 0.0529(15) Uani 1 1 d . . . . .
H93A H 0.192618 0.145861 0.351545 0.079 Uiso 1 1 calc GR . . . .
H93B H 0.126172 0.088501 0.362471 0.079 Uiso 1 1 calc GR . . . .
H93C H 0.211490 0.100416 0.380743 0.079 Uiso 1 1 calc GR . . . .
C94 C 0.4664(4) 0.4165(3) 0.48465(14) 0.0442(13) Uani 1 1 d . . . . .
C95 C 0.0764(4) 0.6827(4) 0.41347(15) 0.0464(13) Uani 1 1 d . . . . .
C96 C 0.1304(4) 0.3294(4) 0.43965(15) 0.0466(13) Uani 1 1 d . . . . .
C97 C 0.6562(5) 0.3002(4) 0.46037(18) 0.0527(15) Uani 1 1 d . . . . .
H97A H 0.601073 0.286282 0.468155 0.079 Uiso 1 1 calc GR . . . .
H97B H 0.696111 0.261572 0.462840 0.079 Uiso 1 1 calc GR . . . .
H97C H 0.651126 0.311710 0.439148 0.079 Uiso 1 1 calc GR . . . .
C98 C -0.1099(4) 0.4573(4) 0.31793(16) 0.0512(14) Uani 1 1 d . . . . .
H98A H -0.157071 0.490268 0.317122 0.077 Uiso 1 1 calc GR . . . .
H98B H -0.131672 0.409646 0.319847 0.077 Uiso 1 1 calc GR . . . .
H98C H -0.076649 0.461149 0.299600 0.077 Uiso 1 1 calc GR . . . .
C99 C 0.6862(4) 0.6724(3) 0.44389(16) 0.0442(13) Uani 1 1 d . . . . .
H99A H 0.685038 0.672101 0.422035 0.066 Uiso 1 1 calc GR . . . .
H99B H 0.717432 0.713395 0.450865 0.066 Uiso 1 1 calc GR . . . .
H99C H 0.628473 0.674241 0.451553 0.066 Uiso 1 1 calc GR . . . .
C100 C 0.3750(4) 0.4035(4) 0.49339(17) 0.0513(15) Uani 1 1 d . . . . .
C101 C 0.1302(4) 0.6815(4) 0.44118(15) 0.0482(14) Uani 1 1 d . . . . .
C102 C 0.5711(4) 0.8444(4) 0.44994(15) 0.0456(13) Uani 1 1 d . . . . .
H10C H 0.565318 0.809422 0.465784 0.068 Uiso 1 1 calc GR . . . .
H10D H 0.615512 0.877601 0.455310 0.068 Uiso 1 1 calc GR . . . .
H10E H 0.585969 0.821051 0.431204 0.068 Uiso 1 1 calc GR . . . .
C103 C 0.4958(4) 0.9387(4) 0.42037(17) 0.0495(14) Uani 1 1 d . . . . .
H10F H 0.512048 0.914675 0.401953 0.074 Uiso 1 1 calc GR . . . .
H10G H 0.539364 0.972666 0.425762 0.074 Uiso 1 1 calc GR . . . .
H10H H 0.442221 0.963037 0.417283 0.074 Uiso 1 1 calc GR . . . .
C104 C 0.4531(5) 0.1177(3) 0.38083(16) 0.0477(14) Uani 1 1 d . . . . .
H10I H 0.405508 0.090682 0.373033 0.072 Uiso 1 1 calc GR . . . .
H10J H 0.492700 0.086193 0.390796 0.072 Uiso 1 1 calc GR . . . .
H10K H 0.481584 0.141525 0.364338 0.072 Uiso 1 1 calc GR . . . .
C105 C 0.2787(5) 0.9504(3) 0.35715(18) 0.0546(16) Uani 1 1 d . . . . .
H10L H 0.328734 0.975704 0.363987 0.082 Uiso 1 1 calc GR . . . .
H10M H 0.232617 0.983486 0.353855 0.082 Uiso 1 1 calc GR . . . .
H10N H 0.291565 0.926111 0.338456 0.082 Uiso 1 1 calc GR . . . .
C106 C 0.8258(4) 0.6054(3) 0.44662(14) 0.0415(12) Uani 1 1 d . . . . .
H10O H 0.851882 0.561389 0.452882 0.062 Uiso 1 1 calc GR . . . .
H10P H 0.853996 0.644496 0.456579 0.062 Uiso 1 1 calc GR . . . .
H10Q H 0.831341 0.610582 0.424961 0.062 Uiso 1 1 calc GR . . . .
C107 C -0.1083(4) 0.4886(4) 0.37316(17) 0.0546(16) Uani 1 1 d . . . . .
H10R H -0.072889 0.503360 0.389904 0.082 Uiso 1 1 calc GR . . . .
H10S H -0.138331 0.445688 0.378526 0.082 Uiso 1 1 calc GR . . . .
H10T H -0.149091 0.525436 0.368554 0.082 Uiso 1 1 calc GR . . . .
C108 C 0.0103(4) 0.4144(4) 0.35174(18) 0.0550(16) Uani 1 1 d . . . . .
H10U H 0.043514 0.405286 0.333733 0.083 Uiso 1 1 calc GR . . . .
H10V H -0.020954 0.372132 0.357217 0.083 Uiso 1 1 calc GR . . . .
H10W H 0.047956 0.427493 0.368107 0.083 Uiso 1 1 calc GR . . . .
C109 C 0.7810(4) 0.3816(4) 0.46874(17) 0.0496(14) Uani 1 1 d . . . . .
H10X H 0.801105 0.422609 0.479709 0.074 Uiso 1 1 calc GR . . . .
H10Y H 0.783410 0.391002 0.447268 0.074 Uiso 1 1 calc GR . . . .
H H 0.816586 0.341336 0.473456 0.074 Uiso 1 1 calc GR . . . .
C110 C 0.0999(5) 0.3902(4) 0.45842(17) 0.0548(16) Uani 1 1 d . . . . .
C111 C 0.0639(5) 0.2254(4) 0.36837(17) 0.0539(16) Uani 1 1 d . . . . .
H11C H 0.036676 0.261307 0.380587 0.081 Uiso 1 1 calc GR . . . .
H11D H 0.020877 0.195767 0.359159 0.081 Uiso 1 1 calc GR . . . .
H11E H 0.097577 0.247812 0.352749 0.081 Uiso 1 1 calc GR . . . .
C112 C 0.4953(4) 0.2204(4) 0.41314(18) 0.0523(15) Uani 1 1 d . . . . .
H11F H 0.515362 0.246748 0.395799 0.079 Uiso 1 1 calc GR . . . .
H11G H 0.541012 0.191228 0.420881 0.079 Uiso 1 1 calc GR . . . .
H11H H 0.476887 0.253035 0.428675 0.079 Uiso 1 1 calc GR . . . .
C113 C 0.0700(5) 0.1420(4) 0.41331(16) 0.0531(16) Uani 1 1 d . . . . .
H11I H 0.106547 0.110491 0.424665 0.080 Uiso 1 1 calc GR . . . .
H11J H 0.024622 0.115000 0.403993 0.080 Uiso 1 1 calc GR . . . .
H11K H 0.045747 0.176938 0.426758 0.080 Uiso 1 1 calc GR . . . .
C114 C 0.4594(4) 0.9225(4) 0.47501(16) 0.0492(14) Uani 1 1 d . . . . .
H11L H 0.409016 0.950620 0.471189 0.074 Uiso 1 1 calc GR . . . .
H11M H 0.505313 0.953074 0.481594 0.074 Uiso 1 1 calc GR . . . .
H11N H 0.447303 0.888088 0.490596 0.074 Uiso 1 1 calc GR . . . .
C115 C 0.1772(5) 0.8503(4) 0.36978(19) 0.0555(16) Uani 1 1 d . . . . .
H11O H 0.193347 0.828462 0.350848 0.083 Uiso 1 1 calc GR . . . .
H11P H 0.127965 0.880160 0.366647 0.083 Uiso 1 1 calc GR . . . .
H11Q H 0.163535 0.813891 0.384369 0.083 Uiso 1 1 calc GR . . . .
C116 C 0.4680(5) 0.6193(4) 0.49735(19) 0.0542(16) Uani 1 1 d . . . . .
H11R H 0.459543 0.571301 0.504269 0.081 Uiso 1 1 calc GR . . . .
H11S H 0.499534 0.645602 0.512404 0.081 Uiso 1 1 calc GR . . . .
H11T H 0.499616 0.618868 0.478587 0.081 Uiso 1 1 calc GR . . . .
C117 C -0.1266(5) 0.7019(4) 0.32497(17) 0.0556(16) Uani 1 1 d . . . . .
H11U H -0.083649 0.696134 0.309475 0.083 Uiso 1 1 calc GR . . . .
H11V H -0.166507 0.738231 0.318882 0.083 Uiso 1 1 calc GR . . . .
H11W H -0.156654 0.657714 0.327788 0.083 Uiso 1 1 calc GR . . . .
C118 C -0.1535(4) 0.7314(4) 0.37870(18) 0.0529(16) Uani 1 1 d . . . . .
H11X H -0.177319 0.685487 0.383346 0.079 Uiso 1 1 calc GR . . . .
H11Y H -0.198018 0.762238 0.371275 0.079 Uiso 1 1 calc GR . . . .
HA H -0.128708 0.751591 0.396769 0.079 Uiso 1 1 calc GR . . . .
C119 C 0.0184(5) 0.4202(4) 0.44493(19) 0.0571(17) Uani 1 1 d . . . . .
H11Z H -0.008341 0.451574 0.459366 0.086 Uiso 1 1 calc GR . . . .
HB H -0.020166 0.381899 0.440106 0.086 Uiso 1 1 calc GR . . . .
HC H 0.031862 0.446230 0.426720 0.086 Uiso 1 1 calc GR . . . .
C120 C 0.2280(5) 0.9327(4) 0.41082(19) 0.0576(17) Uani 1 1 d . . . . .
H12C H 0.216673 0.898066 0.426391 0.086 Uiso 1 1 calc GR . . . .
H12D H 0.177555 0.961219 0.407567 0.086 Uiso 1 1 calc GR . . . .
H12E H 0.274606 0.962864 0.417083 0.086 Uiso 1 1 calc GR . . . .
C121 C 0.3468(5) 0.3321(4) 0.4806(2) 0.066(2) Uani 1 1 d . . . . .
H12F H 0.285405 0.328098 0.482016 0.100 Uiso 1 1 calc GR . . . .
H12G H 0.373074 0.294358 0.492069 0.100 Uiso 1 1 calc GR . . . .
H12H H 0.363944 0.328609 0.459673 0.100 Uiso 1 1 calc GR . . . .
C122 C 0.3349(7) 0.6713(4) 0.52149(19) 0.068(2) Uani 1 1 d . . . . .
H12I H 0.280061 0.692271 0.516980 0.102 Uiso 1 1 calc GR . . . .
H12J H 0.368500 0.704103 0.533293 0.102 Uiso 1 1 calc GR . . . .
H12K H 0.326536 0.628135 0.532868 0.102 Uiso 1 1 calc GR . . . .
C123 C 0.6848(5) 0.3525(4) 0.51209(15) 0.0555(16) Uani 1 1 d . . . . .
H12L H 0.700749 0.395206 0.522712 0.083 Uiso 1 1 calc GR . . . .
H12M H 0.723834 0.314818 0.517386 0.083 Uiso 1 1 calc GR . . . .
H12N H 0.627463 0.339088 0.517709 0.083 Uiso 1 1 calc GR . . . .
C124 C 0.0903(6) 0.3688(5) 0.49123(19) 0.070(2) Uani 1 1 d . . . . .
H12O H 0.144641 0.352588 0.498895 0.106 Uiso 1 1 calc GR . . . .
H12P H 0.048869 0.331009 0.492805 0.106 Uiso 1 1 calc GR . . . .
H12Q H 0.071186 0.408979 0.502933 0.106 Uiso 1 1 calc GR . . . .
C125 C -0.0371(5) 0.7933(5) 0.3506(3) 0.072(2) Uani 1 1 d . . . . .
H12R H -0.008282 0.805232 0.369227 0.108 Uiso 1 1 calc GR . . . .
H12S H -0.077423 0.830160 0.345557 0.108 Uiso 1 1 calc GR . . . .
H12T H 0.004426 0.788889 0.334514 0.108 Uiso 1 1 calc GR . . . .
C126 C 0.3672(6) 0.4083(8) 0.5277(2) 0.089(3) Uani 1 1 d . . . . .
H12U H 0.399777 0.448353 0.534889 0.134 Uiso 1 1 calc GR . . . .
H12V H 0.388891 0.365377 0.536707 0.134 Uiso 1 1 calc GR . . . .
H12W H 0.307908 0.414351 0.533122 0.134 Uiso 1 1 calc GR . . . .
C127 C 0.0827(7) 0.6414(8) 0.4649(2) 0.097(4) Uani 1 1 d . . . . .
H12X H 0.046763 0.606238 0.455413 0.145 Uiso 1 1 calc GR . . . .
H12Y H 0.047704 0.673767 0.476439 0.145 Uiso 1 1 calc GR . . . .
HD H 0.122833 0.618265 0.478235 0.145 Uiso 1 1 calc GR . . . .
C128 C 0.1594(6) 0.7545(5) 0.4501(2) 0.072(2) Uani 1 1 d . . . . .
H12Z H 0.202645 0.750810 0.465592 0.109 Uiso 1 1 calc GR . . . .
HE H 0.111434 0.781164 0.457778 0.109 Uiso 1 1 calc GR . . . .
HF H 0.182827 0.778337 0.432631 0.109 Uiso 1 1 calc GR . . . .
C3 C 0.2552(11) 0.6707(9) 0.1243(4) 0.091(5) Uani 0.497(15) 1 d D U P A 1
H3A H 0.282421 0.657539 0.105241 0.109 Uiso 0.497(15) 1 calc R . P A 1
H3B H 0.210264 0.636178 0.128415 0.109 Uiso 0.497(15) 1 calc R . P A 1
C4 C 0.3210(9) 0.6675(8) 0.1495(3) 0.055(3) Uani 0.497(15) 1 d D U P A 1
H4A H 0.361235 0.706127 0.146072 0.066 Uiso 0.497(15) 1 calc R . P A 1
H4B H 0.352799 0.623399 0.146922 0.066 Uiso 0.497(15) 1 calc R . P A 1
C5 C 0.2936(11) 0.6712(12) 0.1824(3) 0.051(4) Uani 0.497(15) 1 d D U P A 1
H5A H 0.257403 0.630598 0.187113 0.061 Uiso 0.497(15) 1 calc R . P A 1
H5B H 0.260030 0.714165 0.185637 0.061 Uiso 0.497(15) 1 calc R . P A 1
C3A C 0.1874(10) 0.7082(9) 0.1497(3) 0.070(4) Uani 0.503(15) 1 d D U P A 2
H3AA H 0.175269 0.658415 0.145618 0.084 Uiso 0.503(15) 1 calc R . P A 2
H3AB H 0.134273 0.730453 0.156249 0.084 Uiso 0.503(15) 1 calc R . P A 2
C4A C 0.2513(8) 0.7126(7) 0.1753(3) 0.051(3) Uani 0.503(15) 1 d D U P A 2
H4AA H 0.219788 0.712166 0.194340 0.061 Uiso 0.503(15) 1 calc R . P A 2
H4AB H 0.280330 0.758228 0.173912 0.061 Uiso 0.503(15) 1 calc R . P A 2
C5A C 0.3195(11) 0.6547(8) 0.1769(3) 0.043(3) Uani 0.503(15) 1 d D U P A 2
H5AA H 0.292959 0.608190 0.178969 0.051 Uiso 0.503(15) 1 calc R . P A 2
H5AB H 0.354333 0.654930 0.158563 0.051 Uiso 0.503(15) 1 calc R . P A 2
Br1B Br 0.37346(8) 0.54373(6) 0.33912(2) 0.0551(3) Uani 0.661(3) 1 d . . P B 1
Br2B Br 0.38303(9) 0.41398(6) 0.39684(3) 0.0623(4) Uani 0.661(3) 1 d . . P B 1
O1B O 0.1780(4) 0.5193(4) 0.40297(16) 0.0482(15) Uani 0.661(3) 1 d . . P B 1
H1BA H 0.178565 0.560302 0.409452 0.072 Uiso 0.661(3) 1 calc GR . P B 1
C1B C 0.2228(5) 0.5164(5) 0.3749(2) 0.0429(19) Uani 0.661(3) 1 d . . P B 1
H1BB H 0.192352 0.543476 0.359479 0.051 Uiso 0.661(3) 1 calc R . P B 1
H1BC H 0.227573 0.467370 0.367993 0.051 Uiso 0.661(3) 1 calc R . P B 1
C2B C 0.3121(6) 0.5480(5) 0.3801(2) 0.0432(19) Uani 0.661(3) 1 d . . P B 1
H2B H 0.304268 0.598434 0.385125 0.052 Uiso 0.661(3) 1 calc R . P B 1
C3B C 0.3670(6) 0.5162(5) 0.40421(19) 0.0402(18) Uani 0.661(3) 1 d . . P B 1
H3BA H 0.338086 0.522279 0.423859 0.048 Uiso 0.661(3) 1 calc R . P B 1
C4B C 0.4601(5) 0.5435(6) 0.4072(2) 0.049(2) Uani 0.661(3) 1 d . . P B 1
H4BA H 0.485266 0.524732 0.425459 0.073 Uiso 0.661(3) 1 calc GR . P B 1
H4BB H 0.459952 0.594614 0.408059 0.073 Uiso 0.661(3) 1 calc GR . P B 1
H4BC H 0.492913 0.528069 0.389898 0.073 Uiso 0.661(3) 1 calc GR . P B 1

loop_
_atom_site_aniso_label
_atom_site_aniso_U_11
_atom_site_aniso_U_22
_atom_site_aniso_U_33
_atom_site_aniso_U_23
_atom_site_aniso_U_13
_atom_site_aniso_U_12
O1 0.053(3) 0.089(4) 0.076(4) -0.004(3) -0.012(3) 0.018(3)
O2 0.056(3) 0.068(3) 0.084(4) -0.013(3) -0.002(3) -0.002(3)
O3 0.042(3) 0.064(3) 0.137(6) 0.028(4) 0.003(3) 0.010(3)
O4 0.065(3) 0.049(3) 0.073(3) 0.001(2) -0.018(3) -0.014(2)
O5 0.0331(17) 0.0285(16) 0.0358(18) 0.0034(13) -0.0024(14) 0.0019(13)
O6 0.0293(16) 0.0284(16) 0.0364(17) 0.0051(14) -0.0023(14) 0.0022(13)
O7 0.0348(18) 0.0278(16) 0.0366(18) -0.0040(14) -0.0042(14) -0.0054(14)
O8 0.041(2) 0.0259(16) 0.0391(19) 0.0010(14) -0.0066(15) -0.0019(14)
O9 0.042(2) 0.0241(16) 0.052(2) -0.0037(15) -0.0082(17) 0.0048(14)
O10 0.0357(19) 0.0288(17) 0.055(2) -0.0090(16) -0.0126(17) 0.0094(15)
O11 0.0283(16) 0.0293(17) 0.045(2) -0.0004(15) 0.0039(15) -0.0032(14)
O12 0.0269(16) 0.0242(15) 0.046(2) -0.0016(14) 0.0032(14) -0.0034(12)
C1 0.087(7) 0.186(13) 0.078(6) 0.054(8) -0.038(5) -0.069(8)
C2 0.121(8) 0.123(8) 0.082(6) 0.044(6) -0.050(6) -0.055(6)
C6 0.078(4) 0.036(3) 0.040(3) 0.009(2) -0.013(3) -0.013(3)
C7 0.111(11) 0.32(3) 0.090(9) 0.020(13) -0.048(8) 0.069(15)
C8 0.102(9) 0.219(18) 0.061(5) -0.036(8) -0.024(6) 0.073(10)
C9 0.080(5) 0.056(4) 0.042(3) 0.001(3) -0.003(3) -0.006(4)
C10 0.064(4) 0.049(3) 0.040(3) 0.005(3) 0.004(3) 0.007(3)
C11 0.047(3) 0.046(3) 0.036(3) -0.001(2) -0.004(2) -0.007(2)
C12 0.037(3) 0.032(2) 0.038(2) -0.0066(19) -0.001(2) 0.001(2)
C13 0.047(4) 0.142(10) 0.082(6) -0.001(6) 0.018(4) -0.016(5)
C14 0.045(3) 0.074(5) 0.058(4) -0.001(4) 0.011(3) -0.001(3)
C15 0.040(3) 0.063(4) 0.059(4) 0.002(3) 0.012(3) 0.004(3)
C16 0.041(3) 0.043(3) 0.046(3) -0.001(2) 0.013(2) 0.004(2)
C17 0.029(2) 0.045(3) 0.043(3) -0.001(2) 0.004(2) 0.004(2)
C18 0.032(2) 0.031(2) 0.036(2) -0.0033(19) 0.006(2) 0.0016(19)
C19 0.046(4) 0.093(6) 0.086(6) 0.017(5) -0.011(4) -0.005(4)
C20 0.043(3) 0.064(4) 0.063(4) 0.008(3) 0.000(3) -0.004(3)
C21 0.050(4) 0.058(4) 0.048(3) 0.007(3) 0.002(3) 0.006(3)
C22 0.049(3) 0.040(3) 0.040(3) 0.003(2) 0.005(2) 0.004(2)
C23 0.043(3) 0.043(3) 0.041(3) 0.008(2) 0.003(2) -0.008(2)
C24 0.046(3) 0.033(2) 0.037(3) 0.007(2) 0.003(2) -0.007(2)
C25 0.028(2) 0.023(2) 0.037(2) -0.0003(18) 0.0024(19) 0.0021(17)
C26 0.029(2) 0.025(2) 0.035(2) -0.0006(18) -0.0010(18) 0.0018(17)
C27 0.032(2) 0.027(2) 0.030(2) 0.0006(17) 0.0030(18) 0.0003(18)
C28 0.024(2) 0.029(2) 0.032(2) 0.0029(18) 0.0019(16) -0.0041(17)
C29 0.028(2) 0.036(2) 0.031(2) 0.000(2) -0.0011(17) 0.005(2)
C30 0.0219(19) 0.029(2) 0.033(2) 0.0011(18) 0.0000(16) -0.0012(16)
C31 0.026(2) 0.030(2) 0.036(2) 0.0009(19) -0.0013(17) 0.0009(19)
C32 0.027(2) 0.033(2) 0.033(2) 0.0031(19) 0.0015(18) -0.0042(18)
C33 0.037(3) 0.029(2) 0.039(3) 0.0013(19) 0.003(2) -0.004(2)
C34 0.029(2) 0.031(2) 0.033(2) -0.0001(18) 0.0036(18) -0.0013(18)
C35 0.023(2) 0.027(2) 0.037(2) 0.0046(18) 0.0012(17) 0.0025(16)
C36 0.028(2) 0.026(2) 0.035(2) -0.0011(18) -0.0017(18) -0.0028(17)
C37 0.034(2) 0.026(2) 0.041(3) -0.0037(19) -0.007(2) 0.0039(19)
C38 0.029(2) 0.027(2) 0.039(2) -0.0034(19) -0.0029(18) -0.0037(18)
C39 0.031(2) 0.023(2) 0.035(2) -0.0074(17) 0.0020(18) 0.0004(17)
C40 0.026(2) 0.0221(19) 0.038(2) -0.0033(17) 0.0032(19) -0.0026(17)
C41 0.037(3) 0.027(2) 0.041(3) -0.0001(19) -0.011(2) 0.0002(19)
C42 0.046(3) 0.022(2) 0.034(2) 0.0034(18) -0.004(2) -0.0039(19)
C43 0.030(2) 0.026(2) 0.038(2) -0.0028(18) 0.0004(19) -0.0038(18)
C44 0.040(3) 0.021(2) 0.039(3) 0.0022(18) -0.004(2) -0.0016(18)
C45 0.039(3) 0.034(2) 0.037(3) 0.002(2) 0.005(2) 0.001(2)
C46 0.030(2) 0.033(2) 0.034(2) -0.0025(19) -0.0053(18) -0.0024(19)
C47 0.032(2) 0.042(3) 0.031(2) -0.002(2) 0.0000(19) 0.002(2)
C48 0.0225(19) 0.030(2) 0.033(2) 0.0006(19) -0.0006(16) -0.0016(17)
C49 0.031(2) 0.030(2) 0.034(2) -0.0011(19) -0.0032(18) -0.0029(19)
C50 0.036(3) 0.021(2) 0.035(2) -0.0013(18) 0.0033(19) -0.0004(18)
C51 0.051(3) 0.024(2) 0.044(3) -0.003(2) -0.009(3) 0.002(2)
C52 0.046(3) 0.024(2) 0.037(3) 0.0011(18) -0.005(2) -0.005(2)
C53 0.036(3) 0.041(3) 0.046(3) -0.004(2) -0.002(2) 0.003(2)
C54 0.030(2) 0.034(2) 0.040(3) -0.001(2) -0.0037(19) 0.005(2)
C55 0.0207(19) 0.028(2) 0.037(2) 0.0007(18) -0.0017(16) -0.0004(17)
C56 0.031(2) 0.028(2) 0.040(3) 0.000(2) 0.004(2) -0.0005(18)
C57 0.031(2) 0.028(2) 0.033(2) 0.0035(18) 0.0037(18) 0.0002(18)
C58 0.038(3) 0.033(3) 0.041(3) -0.004(2) 0.006(2) 0.004(2)
C59 0.040(3) 0.022(2) 0.036(2) 0.0055(18) 0.000(2) -0.0039(18)
C60 0.051(3) 0.025(2) 0.040(3) 0.0034(19) -0.009(2) 0.000(2)
C61 0.041(3) 0.030(2) 0.047(3) -0.007(2) -0.004(2) 0.002(2)
C62 0.041(3) 0.022(2) 0.043(3) -0.0021(19) -0.006(2) 0.0001(19)
C63 0.031(2) 0.034(3) 0.043(3) 0.000(2) 0.003(2) -0.003(2)
C64 0.035(3) 0.028(2) 0.034(2) 0.0014(18) -0.0004(19) -0.0069(19)
C65 0.033(3) 0.038(3) 0.041(3) -0.006(2) -0.002(2) 0.003(2)
C66 0.036(3) 0.033(3) 0.046(3) 0.007(2) 0.005(2) 0.001(2)
C67 0.038(3) 0.035(3) 0.038(3) 0.006(2) 0.007(2) 0.002(2)
C68 0.043(3) 0.030(2) 0.047(3) -0.003(2) -0.006(2) 0.001(2)
C69 0.035(3) 0.044(3) 0.032(2) 0.000(2) -0.001(2) -0.003(2)
C70 0.027(2) 0.050(3) 0.048(3) -0.009(3) 0.001(2) 0.003(2)
C71 0.041(3) 0.031(2) 0.034(2) -0.0019(19) -0.003(2) 0.000(2)
C72 0.024(2) 0.037(2) 0.047(3) -0.004(2) -0.005(2) 0.003(2)
C73 0.030(2) 0.042(3) 0.042(3) -0.009(2) -0.005(2) 0.005(2)
C74 0.029(2) 0.053(3) 0.040(3) -0.008(3) -0.005(2) 0.006(2)
C75 0.036(3) 0.031(2) 0.049(3) -0.005(2) 0.001(2) 0.005(2)
C76 0.040(3) 0.038(3) 0.049(3) -0.004(2) -0.003(2) 0.001(2)
C77 0.038(3) 0.035(3) 0.054(3) -0.010(2) -0.005(2) 0.005(2)
C78 0.032(3) 0.055(4) 0.049(3) -0.007(3) 0.004(2) 0.007(2)
C79 0.041(3) 0.037(3) 0.050(3) 0.004(2) -0.001(3) 0.000(2)
C80 0.031(2) 0.033(2) 0.043(3) 0.004(2) 0.003(2) 0.000(2)
C81 0.023(2) 0.058(3) 0.045(3) -0.008(3) -0.006(2) 0.008(2)
C82 0.041(3) 0.022(2) 0.044(3) 0.0028(19) -0.006(2) 0.0012(19)
C83 0.045(3) 0.030(2) 0.045(3) -0.006(2) 0.006(2) 0.000(2)
C84 0.041(3) 0.045(3) 0.042(3) 0.007(2) -0.005(2) 0.000(2)
C85 0.034(3) 0.054(3) 0.049(3) -0.012(3) -0.002(2) 0.004(2)
C86 0.040(3) 0.041(3) 0.042(3) 0.004(2) -0.004(2) 0.004(2)
C87 0.033(2) 0.037(3) 0.041(3) -0.005(2) 0.003(2) 0.001(2)
C88 0.040(3) 0.046(3) 0.037(3) 0.002(2) 0.000(2) -0.001(2)
C89 0.033(3) 0.044(3) 0.041(3) 0.004(2) 0.003(2) 0.001(2)
C90 0.050(3) 0.046(3) 0.051(3) 0.014(3) 0.005(3) 0.004(3)
C91 0.042(3) 0.057(4) 0.041(3) -0.017(3) -0.003(2) 0.001(3)
C92 0.032(3) 0.044(3) 0.059(4) -0.004(3) -0.003(2) 0.001(2)
C93 0.056(4) 0.050(4) 0.052(4) -0.009(3) -0.001(3) 0.005(3)
C94 0.040(3) 0.046(3) 0.046(3) 0.002(2) 0.004(2) -0.002(2)
C95 0.039(3) 0.051(3) 0.050(3) -0.011(3) -0.001(3) 0.003(2)
C96 0.038(3) 0.053(3) 0.048(3) -0.008(3) -0.004(3) 0.009(3)
C97 0.049(3) 0.045(3) 0.064(4) 0.001(3) -0.003(3) -0.002(3)
C98 0.035(3) 0.059(4) 0.059(4) -0.008(3) -0.002(3) -0.003(3)
C99 0.038(3) 0.036(3) 0.059(4) -0.010(2) -0.004(3) 0.001(2)
C100 0.036(3) 0.051(3) 0.067(4) 0.004(3) 0.008(3) -0.002(3)
C101 0.044(3) 0.054(3) 0.047(3) -0.005(3) -0.007(3) 0.000(3)
C102 0.038(3) 0.049(3) 0.049(3) 0.001(3) 0.000(2) 0.003(2)
C103 0.044(3) 0.046(3) 0.058(4) 0.006(3) -0.001(3) -0.002(3)
C104 0.050(3) 0.041(3) 0.052(3) 0.005(3) 0.007(3) 0.001(3)
C105 0.063(4) 0.033(3) 0.068(4) -0.003(3) -0.016(3) 0.011(3)
C106 0.031(3) 0.045(3) 0.049(3) -0.005(2) -0.005(2) -0.003(2)
C107 0.035(3) 0.071(4) 0.058(4) -0.001(3) 0.011(3) 0.015(3)
C108 0.042(3) 0.056(4) 0.067(4) 0.006(3) 0.011(3) 0.012(3)
C109 0.040(3) 0.048(3) 0.061(4) 0.008(3) 0.005(3) 0.004(3)
C110 0.051(4) 0.057(4) 0.056(4) -0.014(3) -0.004(3) 0.010(3)
C111 0.057(4) 0.053(4) 0.052(4) 0.000(3) -0.013(3) 0.010(3)
C112 0.043(3) 0.049(3) 0.066(4) 0.009(3) -0.010(3) -0.004(3)
C113 0.051(4) 0.058(4) 0.050(3) 0.005(3) -0.004(3) -0.015(3)
C114 0.049(3) 0.049(3) 0.049(3) -0.010(3) 0.001(3) 0.006(3)
C115 0.042(3) 0.057(4) 0.068(4) -0.010(3) -0.010(3) -0.003(3)
C116 0.052(4) 0.043(3) 0.068(4) 0.005(3) -0.003(3) 0.005(3)
C117 0.040(3) 0.072(4) 0.055(4) 0.003(3) -0.007(3) 0.006(3)
C118 0.037(3) 0.057(4) 0.064(4) -0.013(3) -0.002(3) 0.009(3)
C119 0.048(3) 0.059(4) 0.064(4) -0.010(3) -0.004(3) 0.014(3)
C120 0.053(4) 0.053(4) 0.067(4) -0.014(3) 0.001(3) 0.008(3)
C121 0.047(4) 0.054(4) 0.098(6) -0.003(4) 0.005(4) -0.003(3)
C122 0.094(6) 0.051(4) 0.059(4) 0.009(3) 0.020(4) 0.007(4)
C123 0.059(4) 0.067(4) 0.040(3) 0.011(3) -0.007(3) 0.004(3)
C124 0.075(5) 0.083(6) 0.053(4) -0.012(4) 0.006(4) 0.017(4)
C125 0.039(4) 0.067(5) 0.110(7) 0.016(5) -0.008(4) -0.005(3)
C126 0.059(5) 0.138(9) 0.072(5) -0.006(6) 0.025(4) -0.012(6)
C127 0.081(6) 0.161(11) 0.048(4) 0.020(6) -0.006(4) -0.043(7)
C128 0.067(5) 0.068(5) 0.083(6) -0.017(4) -0.022(4) 0.008(4)
C3 0.084(11) 0.113(10) 0.076(9) 0.024(9) -0.033(8) -0.057(8)
C4 0.062(8) 0.056(7) 0.047(6) -0.004(5) 0.001(5) -0.009(6)
C5 0.069(10) 0.039(9) 0.045(7) -0.003(6) -0.004(6) -0.008(7)
C3A 0.075(9) 0.066(9) 0.068(7) 0.008(7) -0.039(7) -0.019(7)
C4A 0.047(6) 0.059(7) 0.046(6) 0.011(5) -0.016(5) -0.016(5)
C5A 0.066(9) 0.034(8) 0.027(5) -0.003(5) 0.000(5) -0.013(5)
Br1B 0.0670(7) 0.0664(7) 0.0318(4) 0.0063(4) 0.0015(4) -0.0140(5)
Br2B 0.0735(8) 0.0420(5) 0.0716(7) 0.0036(5) 0.0242(6) 0.0138(5)
O1B 0.040(3) 0.050(4) 0.055(4) -0.015(3) 0.004(3) -0.007(3)
C1B 0.028(4) 0.058(5) 0.042(4) -0.010(4) 0.005(3) -0.003(3)
C2B 0.037(4) 0.046(5) 0.046(4) -0.010(4) -0.012(3) 0.008(4)
C3B 0.040(4) 0.045(4) 0.035(4) -0.001(3) -0.001(3) 0.010(3)
C4B 0.030(4) 0.078(7) 0.038(4) 0.019(4) -0.014(3) -0.019(4)

loop_
_atom_type_symbol
_atom_type_description
_atom_type_scat_dispersion_real
_atom_type_scat_dispersion_imag
_atom_type_scat_source
C C 0.0181 0.0091 'International Tables Vol C Tables 4.2.6.8 and 6.1.1.4'
H H 0.0000 0.0000 'International Tables Vol C Tables 4.2.6.8 and 6.1.1.4'
Br Br -0.6763 1.2805 'International Tables Vol C Tables 4.2.6.8 and 6.1.1.4'
O O 0.0492 0.0322 'International Tables Vol C Tables 4.2.6.8 and 6.1.1.4'

loop_
_exptl_crystal_face_index_h
_exptl_crystal_face_index_k
_exptl_crystal_face_index_l
_exptl_crystal_face_perp_dist
0 0 29 0.0171
0 0 -29 0.0126
7 -1 22 0.0460
-10 1 -6 0.0655
0 -12 3 0.0318
0 12 -3 0.0343
0 -9 19 0.0217
-10 0 3 0.0672
-9 5 -9 0.0644
8 3 16 0.0516
0 6 25 0.0234
0 11 14 0.0280
10 -1 0 0.0711
-10 -2 -1 0.0673

loop_
_geom_angle_atom_site_label_1
_geom_angle_atom_site_label_2
_geom_angle_atom_site_label_3
_geom_angle
_geom_angle_site_symmetry_1
_geom_angle_site_symmetry_3
_geom_angle_publ_flag
C101 O1 H1 109.5 . . ?
C110 O2 H2 109.5 . . ?
C100 O3 H3 109.5 . . ?
C79 O4 H4 109.5 . . ?
C26 O5 C57 116.4(4) . . ?
C35 O6 C57 115.0(4) . . ?
C36 O7 C71 115.7(4) . . ?
C44 O8 C71 116.9(4) . . ?
C82 O9 C75 117.6(4) . . ?
C37 O10 C75 115.6(4) . . ?
C38 O11 C63 115.4(4) . . ?
C40 O12 C63 116.8(4) . . ?
H1A C1 H1B 109.5 . . ?
H1A C1 H1C 109.5 . . ?
H1B C1 H1C 109.5 . . ?
C2 C1 H1A 109.5 . . ?
C2 C1 H1B 109.5 . . ?
C2 C1 H1C 109.5 . . ?
C1 C2 H2AA 109.8 . . ?
C1 C2 H2AB 109.8 . . ?
C1 C2 H2BC 107.9 . . ?
C1 C2 H2BD 107.9 . . ?
H2AA C2 H2AB 108.3 . . ?
H2BC C2 H2BD 107.2 . . ?
C3 C2 C1 109.3(11) . . ?
C3 C2 H2AA 109.8 . . ?
C3 C2 H2AB 109.8 . . ?
C3A C2 C1 117.8(9) . . ?
C3A C2 H2BC 107.9 . . ?
C3A C2 H2BD 107.9 . . ?
H6AA C6 H6AB 108.9 . . ?
H6BC C6 H6BD 106.8 . . ?
C60 C6 H6AA 110.8 . . ?
C60 C6 H6AB 110.8 . . ?
C60 C6 H6BC 107.0 . . ?
C60 C6 H6BD 107.0 . . ?
C60 C6 C5 104.8(8) . . ?
C60 C6 C5A 121.2(9) . . ?
C5 C6 H6AA 110.8 . . ?
C5 C6 H6AB 110.8 . . ?
C5A C6 H6BC 107.0 . . ?
C5A C6 H6BD 107.0 . . ?
H7A C7 H7B 109.5 . . ?
H7A C7 H7C 109.5 . . ?
H7B C7 H7C 109.5 . . ?
C8 C7 H7A 109.5 . . ?
C8 C7 H7B 109.5 . . ?
C8 C7 H7C 109.5 . . ?
C7 C8 H8A 108.7 . . ?
C7 C8 H8B 108.7 . . ?
H8A C8 H8B 107.6 . . ?
C9 C8 C7 114.1(13) . . ?
C9 C8 H8A 108.7 . . ?
C9 C8 H8B 108.7 . . ?
C8 C9 H9A 108.8 . . ?
C8 C9 H9B 108.8 . . ?
C8 C9 C10 113.8(7) . . ?
H9A C9 H9B 107.7 . . ?
C10 C9 H9A 108.8 . . ?
C10 C9 H9B 108.8 . . ?
C9 C10 H10A 108.4 . . ?
C9 C10 H10B 108.4 . . ?
C9 C10 C11 115.5(6) . . ?
H10A C10 H10B 107.5 . . ?
C11 C10 H10A 108.4 . . ?
C11 C10 H10B 108.4 . . ?
C10 C11 H11A 108.9 . . ?
C10 C11 H11B 108.9 . . ?
H11A C11 H11B 107.7 . . ?
C12 C11 C10 113.5(5) . . ?
C12 C11 H11A 108.9 . . ?
C12 C11 H11B 108.9 . . ?
C11 C12 H12A 109.1 . . ?
C11 C12 H12B 109.1 . . ?
C11 C12 C43 112.4(5) . . ?
H12A C12 H12B 107.9 . . ?
C43 C12 H12A 109.1 . . ?
C43 C12 H12B 109.1 . . ?
H13A C13 H13B 109.5 . . ?
H13A C13 H13C 109.5 . . ?
H13B C13 H13C 109.5 . . ?
C14 C13 H13A 109.5 . . ?
C14 C13 H13B 109.5 . . ?
C14 C13 H13C 109.5 . . ?
C13 C14 H14A 109.0 . . ?
C13 C14 H14B 109.0 . . ?
H14A C14 H14B 107.8 . . ?
C15 C14 C13 113.0(7) . . ?
C15 C14 H14A 109.0 . . ?
C15 C14 H14B 109.0 . . ?
C14 C15 H15A 108.4 . . ?
C14 C15 H15B 108.4 . . ?
C14 C15 C16 115.7(6) . . ?
H15A C15 H15B 107.4 . . ?
C16 C15 H15A 108.4 . . ?
C16 C15 H15B 108.4 . . ?
C15 C16 H16A 109.1 . . ?
C15 C16 H16B 109.1 . . ?
H16A C16 H16B 107.9 . . ?
C17 C16 C15 112.3(6) . . ?
C17 C16 H16A 109.1 . . ?
C17 C16 H16B 109.1 . . ?
C16 C17 H17A 108.5 . . ?
C16 C17 H17B 108.5 . . ?
C16 C17 C18 115.2(5) . . ?
H17A C17 H17B 107.5 . . ?
C18 C17 H17A 108.5 . . ?
C18 C17 H17B 108.5 . . ?
C17 C18 H18A 109.5 . . ?
C17 C18 H18B 109.5 . . ?
C17 C18 C34 110.9(4) . . ?
H18A C18 H18B 108.0 . . ?
C34 C18 H18A 109.5 . . ?
C34 C18 H18B 109.5 . . ?
H19A C19 H19B 109.5 . . ?
H19A C19 H19C 109.5 . . ?
H19B C19 H19C 109.5 . . ?
C20 C19 H19A 109.5 . . ?
C20 C19 H19B 109.5 . . ?
C20 C19 H19C 109.5 . . ?
C19 C20 H20A 108.8 . . ?
C19 C20 H20B 108.8 . . ?
H20A C20 H20B 107.7 . . ?
C21 C20 C19 113.8(7) . . ?
C21 C20 H20A 108.8 . . ?
C21 C20 H20B 108.8 . . ?
C20 C21 H21A 108.7 . . ?
C20 C21 H21B 108.7 . . ?
C20 C21 C22 114.2(6) . . ?
H21A C21 H21B 107.6 . . ?
C22 C21 H21A 108.7 . . ?
C22 C21 H21B 108.7 . . ?
C21 C22 H22A 108.9 . . ?
C21 C22 H22B 108.9 . . ?
C21 C22 C23 113.5(6) . . ?
H22A C22 H22B 107.7 . . ?
C23 C22 H22A 108.9 . . ?
C23 C22 H22B 108.9 . . ?
C22 C23 H23A 108.8 . . ?
C22 C23 H23B 108.8 . . ?
H23A C23 H23B 107.7 . . ?
C24 C23 C22 113.7(5) . . ?
C24 C23 H23A 108.8 . . ?
C24 C23 H23B 108.8 . . ?
C23 C24 H24A 109.0 . . ?
C23 C24 H24B 109.0 . . ?
C23 C24 C64 113.1(5) . . ?
H24A C24 H24B 107.8 . . ?
C64 C24 H24A 109.0 . . ?
C64 C24 H24B 109.0 . . ?
C26 C25 C27 117.4(4) . . ?
C26 C25 C34 119.7(5) . . ?
C27 C25 C34 122.8(4) . . ?
O5 C26 C25 120.8(4) . . ?
O5 C26 C50 117.2(4) . . ?
C25 C26 C50 121.8(5) . . ?
C25 C27 H27 118.5 . . ?
C39 C27 C25 123.1(5) . . ?
C39 C27 H27 118.5 . . ?
C30 C28 H28 118.3 . . ?
C30 C28 C32 123.3(4) . . ?
C32 C28 H28 118.3 . . ?
C31 C29 C65 118.2(5) . . ?
C47 C29 C31 118.2(5) . . ?
C47 C29 C65 123.7(5) . . ?
C28 C30 C34 121.8(4) . . ?
C35 C30 C28 117.3(4) . . ?
C35 C30 C34 120.8(4) . . ?
C55 C31 C29 177.7(5) . . ?
C28 C32 C64 121.7(4) . . ?
C36 C32 C28 116.9(4) . . ?
C36 C32 C64 121.2(4) . . ?
C45 C33 C66 124.4(5) . . ?
C45 C33 C80 118.5(5) . . ?
C80 C33 C66 117.0(5) . . ?
C18 C34 H34 107.2 . . ?
C25 C34 C18 114.0(4) . . ?
C25 C34 C30 107.2(4) . . ?
C25 C34 H34 107.2 . . ?
C30 C34 C18 113.6(4) . . ?
C30 C34 H34 107.2 . . ?
O6 C35 C30 120.5(4) . . ?
O6 C35 C48 117.6(4) . . ?
C30 C35 C48 121.9(4) . . ?
O7 C36 C48 116.9(4) . . ?
C32 C36 O7 120.7(4) . . ?
C32 C36 C48 122.4(5) . . ?
O10 C37 C41 120.8(5) . . ?
O10 C37 C54 117.4(5) . . ?
C41 C37 C54 121.7(5) . . ?
O11 C38 C54 117.3(4) . . ?
C46 C38 O11 121.2(4) . . ?
C46 C38 C54 121.5(5) . . ?
C27 C39 C40 117.3(5) . . ?
C27 C39 C43 123.0(5) . . ?
C40 C39 C43 119.6(4) . . ?
O12 C40 C39 120.8(5) . . ?
O12 C40 C50 117.1(4) . . ?
C39 C40 C50 122.0(5) . . ?
C37 C41 C49 117.7(5) . . ?
C37 C41 C60 120.0(5) . . ?
C49 C41 C60 122.2(5) . . ?
C52 C42 H42 118.9 . . ?
C59 C42 H42 118.9 . . ?
C59 C42 C52 122.2(5) . . ?
C12 C43 H43 107.2 . . ?
C39 C43 C12 113.3(4) . . ?
C39 C43 H43 107.2 . . ?
C46 C43 C12 113.4(4) . . ?
C46 C43 C39 108.1(4) . . ?
C46 C43 H43 107.2 . . ?
O8 C44 C59 121.0(5) . . ?
O8 C44 C62 117.2(5) . . ?
C59 C44 C62 121.6(5) . . ?
C33 C45 C67 174.0(6) . . ?
C38 C46 C43 120.3(5) . . ?
C38 C46 C49 118.1(5) . . ?
C49 C46 C43 121.6(4) . . ?
C69 C47 C29 177.2(6) . . ?
C35 C48 C36 118.1(4) . . ?
C35 C48 C55 121.0(4) . . ?
C36 C48 C55 120.9(5) . . ?
C41 C49 C46 122.4(5) . . ?
C41 C49 H49 118.8 . . ?
C46 C49 H49 118.8 . . ?
C26 C50 C40 118.4(5) . . ?
C26 C50 C56 120.2(5) . . ?
C40 C50 C56 121.4(5) . . ?
C68 C51 C62 177.7(6) . . ?
C42 C52 C60 121.8(5) . . ?
C82 C52 C42 118.5(5) . . ?
C82 C52 C60 119.7(5) . . ?
C76 C53 C58 175.9(6) . . ?
C37 C54 C38 118.7(5) . . ?
C37 C54 C72 120.4(5) . . ?
C38 C54 C72 120.8(5) . . ?
C31 C55 C48 178.9(5) . . ?
C80 C56 C50 178.4(6) . . ?
O5 C57 H57A 109.1 . . ?
O5 C57 H57B 109.1 . . ?
O6 C57 O5 112.3(4) . . ?
O6 C57 H57A 109.1 . . ?
O6 C57 H57B 109.1 . . ?
H57A C57 H57B 107.9 . . ?
C53 C58 C87 117.3(5) . . ?
C83 C58 C53 121.0(5) . . ?
C83 C58 C87 121.8(5) . . ?
C42 C59 C44 118.3(5) . . ?
C42 C59 C64 122.3(5) . . ?
C44 C59 C64 119.3(5) . . ?
C6 C60 C41 113.8(5) . . ?
C6 C60 C52 115.3(5) . . ?
C6 C60 H60 106.6 . . ?
C41 C60 H60 106.6 . . ?
C52 C60 C41 107.3(4) . . ?
C52 C60 H60 106.6 . . ?
C68 C61 C77 117.3(5) . . ?
C83 C61 C68 117.7(5) . . ?
C83 C61 C77 125.0(5) . . ?
C44 C62 C51 120.8(5) . . ?
C44 C62 C82 118.9(5) . . ?
C82 C62 C51 120.3(5) . . ?
O11 C63 O12 112.3(4) . . ?
O11 C63 H63A 109.2 . . ?
O11 C63 H63B 109.2 . . ?
O12 C63 H63A 109.2 . . ?
O12 C63 H63B 109.2 . . ?
H63A C63 H63B 107.9 . . ?
C24 C64 H64 106.7 . . ?
C32 C64 C24 113.8(4) . . ?
C32 C64 H64 106.7 . . ?
C59 C64 C24 114.0(4) . . ?
C59 C64 C32 108.4(4) . . ?
C59 C64 H64 106.7 . . ?
C29 C65 C91 110.0(5) . . ?
C29 C65 C106 108.3(4) . . ?
C91 C65 C106 109.2(5) . . ?
C99 C65 C29 108.7(4) . . ?
C99 C65 C91 110.2(5) . . ?
C99 C65 C106 110.3(5) . . ?
C33 C66 C104 108.5(5) . . ?
C90 C66 C33 110.8(5) . . ?
C90 C66 C104 109.8(5) . . ?
C90 C66 C112 110.1(6) . . ?
C112 C66 C33 109.3(5) . . ?
C112 C66 C104 108.3(5) . . ?
C45 C67 C86 121.9(5) . . ?
C45 C67 C89 119.8(6) . . ?
C89 C67 C86 118.2(5) . . ?
C51 C68 C61 176.7(6) . . ?
C47 C69 C84 122.5(5) . . ?
C47 C69 C88 119.8(5) . . ?
C88 C69 C84 117.7(5) . . ?
C81 C70 C85 117.4(6) . . ?
C81 C70 C92 123.1(5) . . ?
C85 C70 C92 119.5(5) . . ?
O7 C71 H71A 109.2 . . ?
O7 C71 H71B 109.2 . . ?
O8 C71 O7 112.1(4) . . ?
O8 C71 H71A 109.2 . . ?
O8 C71 H71B 109.2 . . ?
H71A C71 H71B 107.9 . . ?
C73 C72 C54 174.6(6) . . ?
C72 C73 C74 178.0(6) . . ?
C73 C74 C78 119.3(5) . . ?
C81 C74 C73 117.1(6) . . ?
C81 C74 C78 123.6(5) . . ?
O9 C75 H75A 109.2 . . ?
O9 C75 H75B 109.2 . . ?
O10 C75 O9 112.3(5) . . ?
O10 C75 H75A 109.2 . . ?
O10 C75 H75B 109.2 . . ?
H75A C75 H75B 107.9 . . ?
C53 C76 C79 178.2(7) . . ?
C61 C77 C105 106.7(5) . . ?
C115 C77 C61 108.3(5) . . ?
C115 C77 C105 109.7(6) . . ?
C120 C77 C61 110.5(5) . . ?
C120 C77 C105 110.1(5) . . ?
C120 C77 C115 111.3(6) . . ?
C74 C78 C98 107.8(5) . . ?
C107 C78 C74 110.3(6) . . ?
C107 C78 C98 109.6(5) . . ?
C107 C78 C108 110.8(6) . . ?
C108 C78 C74 107.7(5) . . ?
C108 C78 C98 110.6(6) . . ?
O4 C79 C76 107.2(5) . . ?
O4 C79 C116 106.4(5) . . ?
O4 C79 C122 109.3(6) . . ?
C76 C79 C116 110.1(5) . . ?
C76 C79 C122 110.6(5) . . ?
C122 C79 C116 112.9(6) . . ?
C56 C80 C33 177.5(6) . . ?
C70 C81 C74 177.2(6) . . ?
O9 C82 C52 121.7(5) . . ?
O9 C82 C62 117.7(5) . . ?
C52 C82 C62 120.6(5) . . ?
C58 C83 C61 175.1(6) . . ?
C97 C84 C69 107.7(5) . . ?
C109 C84 C69 110.7(5) . . ?
C109 C84 C97 109.7(6) . . ?
C109 C84 C123 109.3(6) . . ?
C123 C84 C69 108.9(5) . . ?
C123 C84 C97 110.5(6) . . ?
C95 C85 C70 176.0(7) . . ?
C67 C86 C111 107.8(5) . . ?
C93 C86 C67 110.5(5) . . ?
C93 C86 C111 109.4(5) . . ?
C93 C86 C113 109.1(6) . . ?
C113 C86 C67 109.7(5) . . ?
C113 C86 C111 110.4(6) . . ?
C102 C87 C58 109.0(5) . . ?
C103 C87 C58 109.4(5) . . ?
C103 C87 C102 108.8(5) . . ?
C114 C87 C58 108.8(5) . . ?
C114 C87 C102 111.7(5) . . ?
C114 C87 C103 109.3(5) . . ?
C94 C88 C69 177.6(7) . . ?
C96 C89 C67 177.2(7) . . ?
C66 C90 H90A 109.5 . . ?
C66 C90 H90B 109.5 . . ?
C66 C90 H90C 109.5 . . ?
H90A C90 H90B 109.5 . . ?
H90A C90 H90C 109.5 . . ?
H90B C90 H90C 109.5 . . ?
C65 C91 H91A 109.5 . . ?
C65 C91 H91B 109.5 . . ?
C65 C91 H91C 109.5 . . ?
H91A C91 H91B 109.5 . . ?
H91A C91 H91C 109.5 . . ?
H91B C91 H91C 109.5 . . ?
C117 C92 C70 110.4(5) . . ?
C117 C92 C118 108.5(5) . . ?
C117 C92 C125 110.4(7) . . ?
C118 C92 C70 108.2(6) . . ?
C125 C92 C70 109.8(5) . . ?
C125 C92 C118 109.6(6) . . ?
C86 C93 H93A 109.5 . . ?
C86 C93 H93B 109.5 . . ?
C86 C93 H93C 109.5 . . ?
H93A C93 H93B 109.5 . . ?
H93A C93 H93C 109.5 . . ?
H93B C93 H93C 109.5 . . ?
C88 C94 C100 176.5(7) . . ?
C85 C95 C101 173.3(8) . . ?
C89 C96 C110 175.8(8) . . ?
C84 C97 H97A 109.5 . . ?
C84 C97 H97B 109.5 . . ?
C84 C97 H97C 109.5 . . ?
H97A C97 H97B 109.5 . . ?
H97A C97 H97C 109.5 . . ?
H97B C97 H97C 109.5 . . ?
C78 C98 H98A 109.5 . . ?
C78 C98 H98B 109.5 . . ?
C78 C98 H98C 109.5 . . ?
H98A C98 H98B 109.5 . . ?
H98A C98 H98C 109.5 . . ?
H98B C98 H98C 109.5 . . ?
C65 C99 H99A 109.5 . . ?
C65 C99 H99B 109.5 . . ?
C65 C99 H99C 109.5 . . ?
H99A C99 H99B 109.5 . . ?
H99A C99 H99C 109.5 . . ?
H99B C99 H99C 109.5 . . ?
O3 C100 C94 108.9(6) . . ?
O3 C100 C121 108.4(6) . . ?
O3 C100 C126 108.3(8) . . ?
C94 C100 C121 109.0(6) . . ?
C94 C100 C126 108.8(6) . . ?
C126 C100 C121 113.4(8) . . ?
O1 C101 C95 105.4(5) . . ?
O1 C101 C127 111.2(8) . . ?
O1 C101 C128 104.5(6) . . ?
C95 C101 C127 107.7(6) . . ?
C95 C101 C128 111.9(6) . . ?
C127 C101 C128 115.6(8) . . ?
C87 C102 H10C 109.5 . . ?
C87 C102 H10D 109.5 . . ?
C87 C102 H10E 109.5 . . ?
H10C C102 H10D 109.5 . . ?
H10C C102 H10E 109.5 . . ?
H10D C102 H10E 109.5 . . ?
C87 C103 H10F 109.5 . . ?
C87 C103 H10G 109.5 . . ?
C87 C103 H10H 109.5 . . ?
H10F C103 H10G 109.5 . . ?
H10F C103 H10H 109.5 . . ?
H10G C103 H10H 109.5 . . ?
C66 C104 H10I 109.5 . . ?
C66 C104 H10J 109.5 . . ?
C66 C104 H10K 109.5 . . ?
H10I C104 H10J 109.5 . . ?
H10I C104 H10K 109.5 . . ?
H10J C104 H10K 109.5 . . ?
C77 C105 H10L 109.5 . . ?
C77 C105 H10M 109.5 . . ?
C77 C105 H10N 109.5 . . ?
H10L C105 H10M 109.5 . . ?
H10L C105 H10N 109.5 . . ?
H10M C105 H10N 109.5 . . ?
C65 C106 H10O 109.5 . . ?
C65 C106 H10P 109.5 . . ?
C65 C106 H10Q 109.5 . . ?
H10O C106 H10P 109.5 . . ?
H10O C106 H10Q 109.5 . . ?
H10P C106 H10Q 109.5 . . ?
C78 C107 H10R 109.5 . . ?
C78 C107 H10S 109.5 . . ?
C78 C107 H10T 109.5 . . ?
H10R C107 H10S 109.5 . . ?
H10R C107 H10T 109.5 . . ?
H10S C107 H10T 109.5 . . ?
C78 C108 H10U 109.5 . . ?
C78 C108 H10V 109.5 . . ?
C78 C108 H10W 109.5 . . ?
H10U C108 H10V 109.5 . . ?
H10U C108 H10W 109.5 . . ?
H10V C108 H10W 109.5 . . ?
C84 C109 H10X 109.5 . . ?
C84 C109 H10Y 109.5 . . ?
C84 C109 H 109.5 . . ?
H10X C109 H10Y 109.5 . . ?
H10X C109 H 109.5 . . ?
H10Y C109 H 109.5 . . ?
O2 C110 C96 110.3(6) . . ?
O2 C110 C119 105.6(6) . . ?
O2 C110 C124 107.0(7) . . ?
C96 C110 C119 109.7(6) . . ?
C96 C110 C124 111.0(7) . . ?
C124 C110 C119 113.1(7) . . ?
C86 C111 H11C 109.5 . . ?
C86 C111 H11D 109.5 . . ?
C86 C111 H11E 109.5 . . ?
H11C C111 H11D 109.5 . . ?
H11C C111 H11E 109.5 . . ?
H11D C111 H11E 109.5 . . ?
C66 C112 H11F 109.5 . . ?
C66 C112 H11G 109.5 . . ?
C66 C112 H11H 109.5 . . ?
H11F C112 H11G 109.5 . . ?
H11F C112 H11H 109.5 . . ?
H11G C112 H11H 109.5 . . ?
C86 C113 H11I 109.5 . . ?
C86 C113 H11J 109.5 . . ?
C86 C113 H11K 109.5 . . ?
H11I C113 H11J 109.5 . . ?
H11I C113 H11K 109.5 . . ?
H11J C113 H11K 109.5 . . ?
C87 C114 H11L 109.5 . . ?
C87 C114 H11M 109.5 . . ?
C87 C114 H11N 109.5 . . ?
H11L C114 H11M 109.5 . . ?
H11L C114 H11N 109.5 . . ?
H11M C114 H11N 109.5 . . ?
C77 C115 H11O 109.5 . . ?
C77 C115 H11P 109.5 . . ?
C77 C115 H11Q 109.5 . . ?
H11O C115 H11P 109.5 . . ?
H11O C115 H11Q 109.5 . . ?
H11P C115 H11Q 109.5 . . ?
C79 C116 H11R 109.5 . . ?
C79 C116 H11S 109.5 . . ?
C79 C116 H11T 109.5 . . ?
H11R C116 H11S 109.5 . . ?
H11R C116 H11T 109.5 . . ?
H11S C116 H11T 109.5 . . ?
C92 C117 H11U 109.5 . . ?
C92 C117 H11V 109.5 . . ?
C92 C117 H11W 109.5 . . ?
H11U C117 H11V 109.5 . . ?
H11U C117 H11W 109.5 . . ?
H11V C117 H11W 109.5 . . ?
C92 C118 H11X 109.5 . . ?
C92 C118 H11Y 109.5 . . ?
C92 C118 HA 109.5 . . ?
H11X C118 H11Y 109.5 . . ?
H11X C118 HA 109.5 . . ?
H11Y C118 HA 109.5 . . ?
C110 C119 H11Z 109.5 . . ?
C110 C119 HB 109.5 . . ?
C110 C119 HC 109.5 . . ?
H11Z C119 HB 109.5 . . ?
H11Z C119 HC 109.5 . . ?
HB C119 HC 109.5 . . ?
C77 C120 H12C 109.5 . . ?
C77 C120 H12D 109.5 . . ?
C77 C120 H12E 109.5 . . ?
H12C C120 H12D 109.5 . . ?
H12C C120 H12E 109.5 . . ?
H12D C120 H12E 109.5 . . ?
C100 C121 H12F 109.5 . . ?
C100 C121 H12G 109.5 . . ?
C100 C121 H12H 109.5 . . ?
H12F C121 H12G 109.5 . . ?
H12F C121 H12H 109.5 . . ?
H12G C121 H12H 109.5 . . ?
C79 C122 H12I 109.5 . . ?
C79 C122 H12J 109.5 . . ?
C79 C122 H12K 109.5 . . ?
H12I C122 H12J 109.5 . . ?
H12I C122 H12K 109.5 . . ?
H12J C122 H12K 109.5 . . ?
C84 C123 H12L 109.5 . . ?
C84 C123 H12M 109.5 . . ?
C84 C123 H12N 109.5 . . ?
H12L C123 H12M 109.5 . . ?
H12L C123 H12N 109.5 . . ?
H12M C123 H12N 109.5 . . ?
C110 C124 H12O 109.5 . . ?
C110 C124 H12P 109.5 . . ?
C110 C124 H12Q 109.5 . . ?
H12O C124 H12P 109.5 . . ?
H12O C124 H12Q 109.5 . . ?
H12P C124 H12Q 109.5 . . ?
C92 C125 H12R 109.5 . . ?
C92 C125 H12S 109.5 . . ?
C92 C125 H12T 109.5 . . ?
H12R C125 H12S 109.5 . . ?
H12R C125 H12T 109.5 . . ?
H12S C125 H12T 109.5 . . ?
C100 C126 H12U 109.5 . . ?
C100 C126 H12V 109.5 . . ?
C100 C126 H12W 109.5 . . ?
H12U C126 H12V 109.5 . . ?
H12U C126 H12W 109.5 . . ?
H12V C126 H12W 109.5 . . ?
C101 C127 H12X 109.5 . . ?
C101 C127 H12Y 109.5 . . ?
C101 C127 HD 109.5 . . ?
H12X C127 H12Y 109.5 . . ?
H12X C127 HD 109.5 . . ?
H12Y C127 HD 109.5 . . ?
C101 C128 H12Z 109.5 . . ?
C101 C128 HE 109.5 . . ?
C101 C128 HF 109.5 . . ?
H12Z C128 HE 109.5 . . ?
H12Z C128 HF 109.5 . . ?
HE C128 HF 109.5 . . ?
C2 C3 H3A 109.1 . . ?
C2 C3 H3B 109.1 . . ?
C2 C3 C4 112.6(12) . . ?
H3A C3 H3B 107.8 . . ?
C4 C3 H3A 109.1 . . ?
C4 C3 H3B 109.1 . . ?
C3 C4 H4A 107.2 . . ?
C3 C4 H4B 107.2 . . ?
C3 C4 C5 120.6(14) . . ?
H4A C4 H4B 106.8 . . ?
C5 C4 H4A 107.2 . . ?
C5 C4 H4B 107.2 . . ?
C6 C5 H5A 109.4 . . ?
C6 C5 H5B 109.4 . . ?
C4 C5 C6 111.3(12) . . ?
C4 C5 H5A 109.4 . . ?
C4 C5 H5B 109.4 . . ?
H5A C5 H5B 108.0 . . ?
C2 C3A H3AA 108.7 . . ?
C2 C3A H3AB 108.7 . . ?
C2 C3A C4A 114.3(11) . . ?
H3AA C3A H3AB 107.6 . . ?
C4A C3A H3AA 108.7 . . ?
C4A C3A H3AB 108.7 . . ?
C3A C4A H4AA 108.0 . . ?
C3A C4A H4AB 108.0 . . ?
C3A C4A C5A 117.2(13) . . ?
H4AA C4A H4AB 107.2 . . ?
C5A C4A H4AA 108.0 . . ?
C5A C4A H4AB 108.0 . . ?
C6 C5A C4A 106.1(9) . . ?
C6 C5A H5AA 110.5 . . ?
C6 C5A H5AB 110.5 . . ?
C4A C5A H5AA 110.5 . . ?
C4A C5A H5AB 110.5 . . ?
H5AA C5A H5AB 108.7 . . ?
C1B O1B H1BA 109.5 . . ?
O1B C1B H1BB 110.2 . . ?
O1B C1B H1BC 110.2 . . ?
O1B C1B C2B 107.6(7) . . ?
H1BB C1B H1BC 108.5 . . ?
C2B C1B H1BB 110.2 . . ?
C2B C1B H1BC 110.2 . . ?
Br1B C2B H2B 107.2 . . ?
C1B C2B Br1B 106.2(6) . . ?
C1B C2B H2B 107.2 . . ?
C3B C2B Br1B 110.1(6) . . ?
C3B C2B C1B 118.3(9) . . ?
C3B C2B H2B 107.2 . . ?
Br2B C3B H3BA 108.5 . . ?
C2B C3B Br2B 110.3(6) . . ?
C2B C3B H3BA 108.5 . . ?
C2B C3B C4B 117.9(8) . . ?
C4B C3B Br2B 102.6(6) . . ?
C4B C3B H3BA 108.5 . . ?
C3B C4B H4BA 109.5 . . ?
C3B C4B H4BB 109.5 . . ?
C3B C4B H4BC 109.5 . . ?
H4BA C4B H4BB 109.5 . . ?
H4BA C4B H4BC 109.5 . . ?
H4BB C4B H4BC 109.5 . . ?

loop_
_geom_bond_atom_site_label_1
_geom_bond_atom_site_label_2
_geom_bond_distance
_geom_bond_site_symmetry_2
_geom_bond_publ_flag
O1 H1 0.8200 . ?
O1 C101 1.429(9) . ?
O2 H2 0.8200 . ?
O2 C110 1.451(10) . ?
O3 H3 0.8200 . ?
O3 C100 1.427(9) . ?
O4 H4 0.8200 . ?
O4 C79 1.455(8) . ?
O5 C26 1.394(6) . ?
O5 C57 1.417(6) . ?
O6 C35 1.390(6) . ?
O6 C57 1.416(6) . ?
O7 C36 1.396(6) . ?
O7 C71 1.416(7) . ?
O8 C44 1.388(6) . ?
O8 C71 1.410(6) . ?
O9 C75 1.420(7) . ?
O9 C82 1.374(7) . ?
O10 C37 1.392(6) . ?
O10 C75 1.411(7) . ?
O11 C38 1.392(6) . ?
O11 C63 1.408(7) . ?
O12 C40 1.393(6) . ?
O12 C63 1.412(6) . ?
C1 H1A 0.9600 . ?
C1 H1B 0.9600 . ?
C1 H1C 0.9600 . ?
C1 C2 1.507(9) . ?
C2 H2AA 0.9700 . ?
C2 H2AB 0.9700 . ?
C2 H2BC 0.9700 . ?
C2 H2BD 0.9700 . ?
C2 C3 1.487(11) . ?
C2 C3A 1.482(10) . ?
C6 H6AA 0.9700 . ?
C6 H6AB 0.9700 . ?
C6 H6BC 0.9700 . ?
C6 H6BD 0.9700 . ?
C6 C60 1.512(8) . ?
C6 C5 1.582(15) . ?
C6 C5A 1.513(13) . ?
C7 H7A 0.9600 . ?
C7 H7B 0.9600 . ?
C7 H7C 0.9600 . ?
C7 C8 1.543(16) . ?
C8 H8A 0.9700 . ?
C8 H8B 0.9700 . ?
C8 C9 1.466(16) . ?
C9 H9A 0.9700 . ?
C9 H9B 0.9700 . ?
C9 C10 1.499(10) . ?
C10 H10A 0.9700 . ?
C10 H10B 0.9700 . ?
C10 C11 1.527(9) . ?
C11 H11A 0.9700 . ?
C11 H11B 0.9700 . ?
C11 C12 1.520(8) . ?
C12 H12A 0.9700 . ?
C12 H12B 0.9700 . ?
C12 C43 1.539(7) . ?
C13 H13A 0.9600 . ?
C13 H13B 0.9600 . ?
C13 H13C 0.9600 . ?
C13 C14 1.513(11) . ?
C14 H14A 0.9700 . ?
C14 H14B 0.9700 . ?
C14 C15 1.508(10) . ?
C15 H15A 0.9700 . ?
C15 H15B 0.9700 . ?
C15 C16 1.540(9) . ?
C16 H16A 0.9700 . ?
C16 H16B 0.9700 . ?
C16 C17 1.512(8) . ?
C17 H17A 0.9700 . ?
C17 H17B 0.9700 . ?
C17 C18 1.533(7) . ?
C18 H18A 0.9700 . ?
C18 H18B 0.9700 . ?
C18 C34 1.536(7) . ?
C19 H19A 0.9600 . ?
C19 H19B 0.9600 . ?
C19 H19C 0.9600 . ?
C19 C20 1.543(11) . ?
C20 H20A 0.9700 . ?
C20 H20B 0.9700 . ?
C20 C21 1.510(11) . ?
C21 H21A 0.9700 . ?
C21 H21B 0.9700 . ?
C21 C22 1.512(10) . ?
C22 H22A 0.9700 . ?
C22 H22B 0.9700 . ?
C22 C23 1.537(8) . ?
C23 H23A 0.9700 . ?
C23 H23B 0.9700 . ?
C23 C24 1.513(9) . ?
C24 H24A 0.9700 . ?
C24 H24B 0.9700 . ?
C24 C64 1.540(7) . ?
C25 C26 1.394(7) . ?
C25 C27 1.399(7) . ?
C25 C34 1.519(7) . ?
C26 C50 1.398(7) . ?
C27 H27 0.9300 . ?
C27 C39 1.393(7) . ?
C28 H28 0.9300 . ?
C28 C30 1.394(7) . ?
C28 C32 1.396(7) . ?
C29 C31 1.437(7) . ?
C29 C47 1.316(8) . ?
C29 C65 1.528(8) . ?
C30 C34 1.524(7) . ?
C30 C35 1.394(7) . ?
C31 C55 1.206(7) . ?
C32 C36 1.387(7) . ?
C32 C64 1.521(7) . ?
C33 C45 1.309(8) . ?
C33 C66 1.529(8) . ?
C33 C80 1.436(7) . ?
C34 H34 0.9800 . ?
C35 C48 1.395(7) . ?
C36 C48 1.401(7) . ?
C37 C41 1.392(8) . ?
C37 C54 1.396(8) . ?
C38 C46 1.379(7) . ?
C38 C54 1.408(7) . ?
C39 C40 1.395(7) . ?
C39 C43 1.526(7) . ?
C40 C50 1.398(7) . ?
C41 C49 1.400(7) . ?
C41 C60 1.530(7) . ?
C42 H42 0.9300 . ?
C42 C52 1.410(8) . ?
C42 C59 1.385(8) . ?
C43 H43 0.9800 . ?
C43 C46 1.516(7) . ?
C44 C59 1.391(8) . ?
C44 C62 1.394(8) . ?
C45 C67 1.323(8) . ?
C46 C49 1.406(7) . ?
C47 C69 1.315(8) . ?
C48 C55 1.428(7) . ?
C49 H49 0.9300 . ?
C50 C56 1.424(7) . ?
C51 C62 1.423(8) . ?
C51 C68 1.197(9) . ?
C52 C60 1.522(7) . ?
C52 C82 1.386(8) . ?
C53 C58 1.452(8) . ?
C53 C76 1.191(9) . ?
C54 C72 1.423(8) . ?
C56 C80 1.208(8) . ?
C57 H57A 0.9700 . ?
C57 H57B 0.9700 . ?
C58 C83 1.298(9) . ?
C58 C87 1.548(8) . ?
C59 C64 1.520(8) . ?
C60 H60 0.9800 . ?
C61 C68 1.442(8) . ?
C61 C77 1.542(8) . ?
C61 C83 1.312(9) . ?
C62 C82 1.416(8) . ?
C63 H63A 0.9700 . ?
C63 H63B 0.9700 . ?
C64 H64 0.9800 . ?
C65 C91 1.535(8) . ?
C65 C99 1.523(8) . ?
C65 C106 1.540(8) . ?
C66 C90 1.520(8) . ?
C66 C104 1.536(9) . ?
C66 C112 1.526(9) . ?
C67 C86 1.534(8) . ?
C67 C89 1.441(8) . ?
C69 C84 1.539(8) . ?
C69 C88 1.438(8) . ?
C70 C81 1.303(9) . ?
C70 C85 1.435(9) . ?
C70 C92 1.547(9) . ?
C71 H71A 0.9700 . ?
C71 H71B 0.9700 . ?
C72 C73 1.216(8) . ?
C73 C74 1.424(8) . ?
C74 C78 1.525(9) . ?
C74 C81 1.327(9) . ?
C75 H75A 0.9700 . ?
C75 H75B 0.9700 . ?
C76 C79 1.474(8) . ?
C77 C105 1.552(10) . ?
C77 C115 1.525(9) . ?
C77 C120 1.508(9) . ?
C78 C98 1.544(9) . ?
C78 C107 1.510(9) . ?
C78 C108 1.523(9) . ?
C79 C116 1.522(9) . ?
C79 C122 1.506(10) . ?
C84 C97 1.536(9) . ?
C84 C109 1.520(9) . ?
C84 C123 1.523(9) . ?
C85 C95 1.199(9) . ?
C86 C93 1.526(9) . ?
C86 C111 1.538(8) . ?
C86 C113 1.532(9) . ?
C87 C102 1.534(8) . ?
C87 C103 1.528(9) . ?
C87 C114 1.519(8) . ?
C88 C94 1.194(9) . ?
C89 C96 1.189(9) . ?
C90 H90A 0.9600 . ?
C90 H90B 0.9600 . ?
C90 H90C 0.9600 . ?
C91 H91A 0.9600 . ?
C91 H91B 0.9600 . ?
C91 H91C 0.9600 . ?
C92 C117 1.507(10) . ?
C92 C118 1.525(9) . ?
C92 C125 1.512(10) . ?
C93 H93A 0.9600 . ?
C93 H93B 0.9600 . ?
C93 H93C 0.9600 . ?
C94 C100 1.493(9) . ?
C95 C101 1.477(9) . ?
C96 C110 1.486(9) . ?
C97 H97A 0.9600 . ?
C97 H97B 0.9600 . ?
C97 H97C 0.9600 . ?
C98 H98A 0.9600 . ?
C98 H98B 0.9600 . ?
C98 H98C 0.9600 . ?
C99 H99A 0.9600 . ?
C99 H99B 0.9600 . ?
C99 H99C 0.9600 . ?
C100 C121 1.518(11) . ?
C100 C126 1.513(12) . ?
C101 C127 1.482(12) . ?
C101 C128 1.495(11) . ?
C102 H10C 0.9600 . ?
C102 H10D 0.9600 . ?
C102 H10E 0.9600 . ?
C103 H10F 0.9600 . ?
C103 H10G 0.9600 . ?
C103 H10H 0.9600 . ?
C104 H10I 0.9600 . ?
C104 H10J 0.9600 . ?
C104 H10K 0.9600 . ?
C105 H10L 0.9600 . ?
C105 H10M 0.9600 . ?
C105 H10N 0.9600 . ?
C106 H10O 0.9600 . ?
C106 H10P 0.9600 . ?
C106 H10Q 0.9600 . ?
C107 H10R 0.9600 . ?
C107 H10S 0.9600 . ?
C107 H10T 0.9600 . ?
C108 H10U 0.9600 . ?
C108 H10V 0.9600 . ?
C108 H10W 0.9600 . ?
C109 H10X 0.9600 . ?
C109 H10Y 0.9600 . ?
C109 H 0.9600 . ?
C110 C119 1.508(10) . ?
C110 C124 1.504(12) . ?
C111 H11C 0.9600 . ?
C111 H11D 0.9600 . ?
C111 H11E 0.9600 . ?
C112 H11F 0.9600 . ?
C112 H11G 0.9600 . ?
C112 H11H 0.9600 . ?
C113 H11I 0.9600 . ?
C113 H11J 0.9600 . ?
C113 H11K 0.9600 . ?
C114 H11L 0.9600 . ?
C114 H11M 0.9600 . ?
C114 H11N 0.9600 . ?
C115 H11O 0.9600 . ?
C115 H11P 0.9600 . ?
C115 H11Q 0.9600 . ?
C116 H11R 0.9600 . ?
C116 H11S 0.9600 . ?
C116 H11T 0.9600 . ?
C117 H11U 0.9600 . ?
C117 H11V 0.9600 . ?
C117 H11W 0.9600 . ?
C118 H11X 0.9600 . ?
C118 H11Y 0.9600 . ?
C118 HA 0.9600 . ?
C119 H11Z 0.9600 . ?
C119 HB 0.9600 . ?
C119 HC 0.9600 . ?
C120 H12C 0.9600 . ?
C120 H12D 0.9600 . ?
C120 H12E 0.9600 . ?
C121 H12F 0.9600 . ?
C121 H12G 0.9600 . ?
C121 H12H 0.9600 . ?
C122 H12I 0.9600 . ?
C122 H12J 0.9600 . ?
C122 H12K 0.9600 . ?
C123 H12L 0.9600 . ?
C123 H12M 0.9600 . ?
C123 H12N 0.9600 . ?
C124 H12O 0.9600 . ?
C124 H12P 0.9600 . ?
C124 H12Q 0.9600 . ?
C125 H12R 0.9600 . ?
C125 H12S 0.9600 . ?
C125 H12T 0.9600 . ?
C126 H12U 0.9600 . ?
C126 H12V 0.9600 . ?
C126 H12W 0.9600 . ?
C127 H12X 0.9600 . ?
C127 H12Y 0.9600 . ?
C127 HD 0.9600 . ?
C128 H12Z 0.9600 . ?
C128 HE 0.9600 . ?
C128 HF 0.9600 . ?
C3 H3A 0.9700 . ?
C3 H3B 0.9700 . ?
C3 C4 1.508(10) . ?
C4 H4A 0.9700 . ?
C4 H4B 0.9700 . ?
C4 C5 1.509(11) . ?
C5 H5A 0.9700 . ?
C5 H5B 0.9700 . ?
C3A H3AA 0.9700 . ?
C3A H3AB 0.9700 . ?
C3A C4A 1.503(10) . ?
C4A H4AA 0.9700 . ?
C4A H4AB 0.9700 . ?
C4A C5A 1.518(10) . ?
C5A H5AA 0.9700 . ?
C5A H5AB 0.9700 . ?
Br1B C2B 2.038(10) . ?
Br2B C3B 1.960(9) . ?
O1B H1BA 0.8200 . ?
O1B C1B 1.419(11) . ?
C1B H1BB 0.9700 . ?
C1B H1BC 0.9700 . ?
C1B C2B 1.527(12) . ?
C2B H2B 0.9800 . ?
C2B C3B 1.487(12) . ?
C3B H3BA 0.9800 . ?
C3B C4B 1.542(12) . ?
C4B H4BA 0.9600 . ?
C4B H4BB 0.9600 . ?
C4B H4BC 0.9600 . ?

loop_
_exptl_oxdiff_crystal_face_indexfrac_h
_exptl_oxdiff_crystal_face_indexfrac_k
_exptl_oxdiff_crystal_face_indexfrac_l
_exptl_oxdiff_crystal_face_x
_exptl_oxdiff_crystal_face_y
_exptl_oxdiff_crystal_face_z
-0.0000 -0.0000 28.9996 0.1787 -1.0012 0.0119
0.0000 0.0000 -28.9996 -0.1787 1.0012 -0.0119
7.0000 -1.0000 21.9999 0.1198 -0.7705 -0.6884
-10.0000 1.0000 -6.0002 -0.0490 0.2166 0.9906
-0.0000 -12.0000 3.0014 -0.9474 -0.2770 -0.0904
0.0000 12.0000 -3.0014 0.9474 0.2770 0.0904
-0.0000 -9.0000 19.0008 -0.6074 -0.7860 -0.0609
-10.0000 -0.0000 2.9998 -0.0740 -0.1086 0.9866
-9.0000 5.0000 -9.0006 0.2637 0.3785 0.9213
8.0000 3.0000 15.9995 0.4141 -0.5050 -0.7589
0.0000 6.0000 24.9989 0.6370 -0.7764 0.0560
0.0000 11.0000 13.9985 0.9717 -0.3244 0.0897
10.0000 -1.0000 0.0003 0.0120 -0.0094 -0.9930
-10.0000 -2.0000 -0.9999 -0.2597 0.0006 0.9697
